data_1565785
loop_
_publ_author_name
'Macker, Emilie'
'Barloy, Laurent'
'Chaumont, Alain'
'Kyritsakas, Nathalie'
'Vincent, Bruno'
'Henry, Marc'
'Mobian, Pierre'

_publ_section_title
;
 Evaluation of the stereoselectivity for titanium(IV)-based coordination
 entities induced by the enantiopure diphenylethene-1,2-diamine ligand
;
_journal_name_full 'Inorganica Chimica Acta'
_journal_page_first 119119
_journal_paper_doi 10.1016/j.ica.2019.119119
_journal_volume 498
_journal_year 2019
_chemical_absolute_configuration ad
_chemical_formula_moiety 'C112 H84 N4 O8 Ti2, 3(C7 H8) [+ solvent]'
_chemical_formula_sum 'C133 H108 N4 O8 Ti2'
_chemical_formula_weight 1986.03
_space_group_crystal_system monoclinic
_space_group_IT_number 4
_space_group_name_Hall 'P 2yb'
_space_group_name_H-M_alt 'P 1 21 1'
_atom_sites_solution_hydrogens geom
_audit_creation_method SHELXL-2014/6
_cell_angle_alpha 90
_cell_angle_beta 102.885(2)
_cell_angle_gamma 90
_cell_formula_units_Z 4
_cell_length_a 20.1564(10)
_cell_length_b 26.3154(12)
_cell_length_c 21.0515(9)
_cell_measurement_reflns_used 21000
_cell_measurement_temperature 173(2)
_cell_measurement_theta_max 25.
_cell_measurement_theta_min 2.5
_cell_volume 10885.0(9)
_computing_cell_refinement 'Bruker SAINT'
_computing_data_collection 'Bruker APEX2'
_computing_data_reduction 'Bruker SAINT'
_computing_molecular_graphics 'Bruker SHELXTL'
_computing_publication_material 'Bruker SHELXTL'
_computing_structure_refinement 'SHELXL-2014 (Sheldrick 2014)'
_computing_structure_solution 'SHELXS-97 (Sheldrick 2008)'
_diffrn_ambient_temperature 173(2)
_diffrn_measured_fraction_theta_full 1.000
_diffrn_measured_fraction_theta_max 0.984
_diffrn_measurement_device_type 'Bruker APEX-II CCD'
_diffrn_measurement_method '\f and \w scans'
_diffrn_radiation_type MoK\a
_diffrn_radiation_wavelength 0.71073
_diffrn_reflns_av_R_equivalents 0.1046
_diffrn_reflns_av_unetI/netI 0.1645
_diffrn_reflns_Laue_measured_fraction_full 1.000
_diffrn_reflns_Laue_measured_fraction_max 0.984
_diffrn_reflns_limit_h_max 28
_diffrn_reflns_limit_h_min -28
_diffrn_reflns_limit_k_max 37
_diffrn_reflns_limit_k_min -37
_diffrn_reflns_limit_l_max 21
_diffrn_reflns_limit_l_min -29
_diffrn_reflns_number 216090
_diffrn_reflns_point_group_measured_fraction_full 0.978
_diffrn_reflns_point_group_measured_fraction_max 0.928
_diffrn_reflns_theta_full 25.242
_diffrn_reflns_theta_max 30.167
_diffrn_reflns_theta_min 1.258
_exptl_absorpt_coefficient_mu 0.208
_exptl_absorpt_correction_T_max 0.982
_exptl_absorpt_correction_T_min 0.980
_exptl_absorpt_correction_type multi-scan
_exptl_absorpt_process_details sadabs
_exptl_crystal_colour yellow
_exptl_crystal_density_diffrn 1.212
_exptl_crystal_description prism
_exptl_crystal_F_000 4168
_exptl_crystal_size_max 0.100
_exptl_crystal_size_mid 0.090
_exptl_crystal_size_min 0.090
_refine_diff_density_max 1.578
_refine_diff_density_min -1.031
_refine_diff_density_rms 0.108
_refine_ls_abs_structure_details
;
 Flack x determined using 10287 quotients [(I+)-(I-)]/[(I+)+(I-)]
 (Parsons, Flack and Wagner, Acta Cryst. B69 (2013) 249-259).
;
_refine_ls_abs_structure_Flack 0.014(5)
_refine_ls_extinction_coef .
_refine_ls_extinction_method none
_refine_ls_goodness_of_fit_ref 1.028
_refine_ls_hydrogen_treatment constr
_refine_ls_matrix_type full
_refine_ls_number_parameters 2029
_refine_ls_number_reflns 59807
_refine_ls_number_restraints 4
_refine_ls_restrained_S_all 1.029
_refine_ls_R_factor_all 0.2053
_refine_ls_R_factor_gt 0.1021
_refine_ls_shift/su_max 0.0020
_refine_ls_shift/su_mean 0.006
_refine_ls_structure_factor_coef Fsqd
_refine_ls_weighting_details 'w=1/[\s^2^(Fo^2^)+(0.2000P)^2^] where P=(Fo^2^+2Fc^2^)/3'
_refine_ls_weighting_scheme calc
_refine_ls_wR_factor_gt 0.2778
_refine_ls_wR_factor_ref 0.3446
_reflns_Friedel_coverage 0.849
_reflns_Friedel_fraction_full 0.955
_reflns_Friedel_fraction_max 0.869
_reflns_number_gt 29296
_reflns_number_total 59807
_reflns_threshold_expression 'I > 2\s(I)'
_cod_data_source_file ICA-2019-498-119119.cif
_cod_data_source_block e3766a_b
_cod_depositor_comments
;
The following automatic conversions were performed:

data item '_exptl_crystal_density_meas' value 'none' was changed to
'?' -- the value is perceived as not measured.

Automatic conversion script
Id: cif_fix_values 8738 2021-04-28 16:35:53Z antanas 
;
_cod_original_sg_symbol_H-M 'P 21'
_cod_database_code 1565785
_shelx_space_group_comment
;
The symmetry employed for this shelxl refinement is uniquely defined
by the following loop, which should always be used as a source of
symmetry information in preference to the above space-group names.
They are only intended as comments.
;
_shelx_estimated_absorpt_t_min 0.980
_shelx_estimated_absorpt_t_max 0.982
_shelxl_version_number 2014/6

loop_
_space_group_symop_operation_xyz
'x, y, z'
'-x, y+1/2, -z'

loop_
_atom_site_label
_atom_site_type_symbol
_atom_site_fract_x
_atom_site_fract_y
_atom_site_fract_z
_atom_site_U_iso_or_equiv
_atom_site_adp_type
_atom_site_occupancy
_atom_site_site_symmetry_order
_atom_site_calc_flag
_atom_site_refinement_flags_posn
_atom_site_refinement_flags_adp
_atom_site_refinement_flags_occupancy
_atom_site_disorder_assembly
_atom_site_disorder_group
C1 C 0.5064(3) 0.3393(2) 0.8291(3) 0.032(2) Uani 1 1 d G . . . .
C2 C 0.5154(3) 0.3246(2) 0.7682(2) 0.033(2) Uani 1 1 d G . . . .
H2 H 0.4998 0.3458 0.7314 0.039 Uiso 1 1 calc R U . . .
C3 C 0.5475(3) 0.2788(2) 0.7611(2) 0.040(2) Uani 1 1 d G . . . .
H3 H 0.5537 0.2687 0.7195 0.047 Uiso 1 1 calc R U . . .
C4 C 0.5704(3) 0.24779(19) 0.8150(3) 0.041(3) Uani 1 1 d G . . . .
H4 H 0.5923 0.2165 0.8102 0.049 Uiso 1 1 calc R U . . .
C5 C 0.5613(3) 0.2626(2) 0.8759(3) 0.037(2) Uani 1 1 d G . . . .
H5 H 0.5770 0.2414 0.9127 0.045 Uiso 1 1 calc R U . . .
C6 C 0.5293(3) 0.3083(2) 0.8829(2) 0.036(2) Uani 1 1 d G . . . .
H6 H 0.5231 0.3184 0.9245 0.043 Uiso 1 1 calc R U . . .
O1 O 0.3794(3) 0.3693(2) 0.7577(3) 0.0217(13) Uani 1 1 d . . . . .
C7 C 0.4734(3) 0.39046(19) 0.8391(3) 0.031(2) Uani 1 1 d G . . . .
C8 C 0.4097(3) 0.4033(2) 0.8018(2) 0.026(2) Uani 1 1 d G . . . .
C9 C 0.3806(2) 0.4498(2) 0.8112(3) 0.0219(19) Uani 1 1 d G . . . .
C10 C 0.4152(3) 0.48344(18) 0.8580(3) 0.039(2) Uani 1 1 d G . . . .
H10 H 0.3953 0.5152 0.8644 0.046 Uiso 1 1 calc R U . . .
C11 C 0.4789(3) 0.4706(2) 0.8953(3) 0.037(2) Uani 1 1 d G . . . .
H11 H 0.5025 0.4935 0.9273 0.045 Uiso 1 1 calc R U . . .
C12 C 0.5080(2) 0.4241(2) 0.8859(3) 0.043(3) Uani 1 1 d G . . . .
H12 H 0.5515 0.4153 0.9114 0.052 Uiso 1 1 calc R U . . .
O2 O 0.3011(3) 0.4310(2) 0.6737(3) 0.0191(12) Uani 1 1 d . . . . .
C13 C 0.3044(2) 0.4649(2) 0.7798(2) 0.028(2) Uani 1 1 d G . . . .
C14 C 0.2704(3) 0.4563(2) 0.7157(2) 0.022(2) Uani 1 1 d G . . . .
C15 C 0.2043(2) 0.4739(2) 0.6935(2) 0.0194(18) Uani 1 1 d G . . . .
C16 C 0.1721(2) 0.5001(3) 0.7355(3) 0.038(3) Uani 1 1 d G . . . .
H16 H 0.1269 0.5121 0.7204 0.046 Uiso 1 1 calc R U . . .
C17 C 0.2061(3) 0.5087(3) 0.7997(2) 0.044(3) Uani 1 1 d G . . . .
H17 H 0.1841 0.5266 0.8284 0.053 Uiso 1 1 calc R U . . .
C18 C 0.2722(3) 0.4911(2) 0.8218(2) 0.032(2) Uani 1 1 d G . . . .
H18 H 0.2955 0.4970 0.8657 0.039 Uiso 1 1 calc R U . . .
Ti1 Ti 0.33709(7) 0.36779(6) 0.66836(7) 0.0202(3) Uani 1 1 d . . . . .
C19 C 0.1608(2) 0.4639(2) 0.62278(17) 0.0235(8) Uani 1 1 d G . . . .
C20 C 0.19029(17) 0.4619(2) 0.5691(2) 0.0235(8) Uani 1 1 d G . . . .
H20 H 0.2384 0.4613 0.5752 0.028 Uiso 1 1 calc R U . . .
C21 C 0.1494(2) 0.4610(2) 0.50653(19) 0.0235(8) Uani 1 1 d G . . . .
H21 H 0.1696 0.4597 0.4699 0.028 Uiso 1 1 calc R U . . .
C22 C 0.0790(2) 0.4620(2) 0.49759(17) 0.0235(8) Uani 1 1 d G . . . .
C23 C 0.04943(17) 0.4639(2) 0.5512(2) 0.0235(8) Uani 1 1 d G . . . .
H23 H 0.0013 0.4645 0.5451 0.028 Uiso 1 1 calc R U . . .
C24 C 0.0903(2) 0.4648(2) 0.61383(19) 0.0235(8) Uani 1 1 d G . . . .
H24 H 0.0702 0.4662 0.6505 0.028 Uiso 1 1 calc R U . . .
O3 O -0.0603(3) 0.4267(2) 0.4469(2) 0.0177(12) Uani 1 1 d . . . . .
C25 C 0.0366(2) 0.4683(2) 0.42542(19) 0.0261(8) Uani 1 1 d G . . . .
C26 C -0.0291(2) 0.4498(2) 0.4033(2) 0.0261(8) Uani 1 1 d G . . . .
C27 C -0.0615(2) 0.4551(2) 0.3381(2) 0.0261(8) Uani 1 1 d G . . . .
C28 C -0.0283(2) 0.4788(2) 0.29498(19) 0.0261(8) Uani 1 1 d G . . . .
H28 H -0.0505 0.4825 0.2504 0.031 Uiso 1 1 calc R U . . .
C29 C 0.0374(2) 0.4973(2) 0.3171(2) 0.0261(8) Uani 1 1 d G . . . .
H29 H 0.0601 0.5135 0.2877 0.031 Uiso 1 1 calc R U . . .
C30 C 0.0699(2) 0.4920(2) 0.3823(2) 0.0261(8) Uani 1 1 d G . . . .
H30 H 0.1148 0.5046 0.3975 0.031 Uiso 1 1 calc R U . . .
O4 O -0.1379(3) 0.3622(2) 0.3658(3) 0.0243(13) Uani 1 1 d . . . . .
C31 C -0.1379(2) 0.4401(2) 0.3069(2) 0.0235(19) Uani 1 1 d G . . . .
C32 C -0.1678(3) 0.39441(19) 0.3184(2) 0.025(2) Uani 1 1 d G . . . .
C33 C -0.2308(3) 0.38065(18) 0.2803(3) 0.026(2) Uani 1 1 d G . . . .
C34 C -0.2638(2) 0.4126(2) 0.2306(3) 0.036(2) Uani 1 1 d G . . . .
H34 H -0.3069 0.4032 0.2046 0.043 Uiso 1 1 calc R U . . .
C35 C -0.2339(3) 0.4582(2) 0.2191(2) 0.040(3) Uani 1 1 d G . . . .
H35 H -0.2565 0.4800 0.1851 0.048 Uiso 1 1 calc R U . . .
C36 C -0.1709(3) 0.47196(18) 0.2572(3) 0.033(2) Uani 1 1 d G . . . .
H36 H -0.1505 0.5032 0.2493 0.039 Uiso 1 1 calc R U . . .
Ti2 Ti -0.09594(8) 0.36359(5) 0.45501(7) 0.0185(3) Uani 1 1 d . . . . .
C37 C -0.2636(3) 0.33032(19) 0.2908(3) 0.028(2) Uani 1 1 d G . . . .
C38 C -0.2745(3) 0.3177(2) 0.3518(2) 0.033(2) Uani 1 1 d G . . . .
H38 H -0.2597 0.3400 0.3877 0.039 Uiso 1 1 calc R U . . .
C39 C -0.3072(3) 0.2725(2) 0.3603(2) 0.042(3) Uani 1 1 d G . . . .
H39 H -0.3146 0.2639 0.4020 0.050 Uiso 1 1 calc R U . . .
C40 C -0.3289(3) 0.2399(2) 0.3079(3) 0.047(3) Uani 1 1 d G . . . .
H40 H -0.3512 0.2090 0.3137 0.056 Uiso 1 1 calc R U . . .
C41 C -0.3180(3) 0.2525(2) 0.2469(3) 0.040(3) Uani 1 1 d G . . . .
H41 H -0.3329 0.2302 0.2110 0.047 Uiso 1 1 calc R U . . .
C42 C -0.2854(3) 0.2977(2) 0.2384(2) 0.037(2) Uani 1 1 d G . . . .
H42 H -0.2779 0.3063 0.1967 0.045 Uiso 1 1 calc R U . . .
N1 N 0.3590(4) 0.2868(3) 0.6817(4) 0.0302(18) Uani 1 1 d . . . . .
H1A H 0.3647 0.2740 0.6431 0.036 Uiso 1 1 calc R U . . .
H1B H 0.3994 0.2833 0.7110 0.036 Uiso 1 1 calc R U . . .
C43 C 0.5178(3) 0.4530(2) 0.6411(2) 0.030(2) Uani 1 1 d G . . . .
C44 C 0.4870(2) 0.4697(3) 0.6902(3) 0.036(3) Uani 1 1 d G . . . .
H44 H 0.4398 0.4638 0.6869 0.043 Uiso 1 1 calc R U . . .
C45 C 0.5251(3) 0.4950(3) 0.7441(3) 0.044(3) Uani 1 1 d G . . . .
H45 H 0.5040 0.5064 0.7776 0.053 Uiso 1 1 calc R U . . .
C46 C 0.5941(3) 0.5036(3) 0.7489(3) 0.056(3) Uani 1 1 d G . . . .
H46 H 0.6201 0.5209 0.7857 0.068 Uiso 1 1 calc R U . . .
C47 C 0.6249(2) 0.4870(3) 0.6998(3) 0.035(2) Uani 1 1 d G . . . .
H47 H 0.6721 0.4929 0.7031 0.042 Uiso 1 1 calc R U . . .
C48 C 0.5868(3) 0.4617(2) 0.6459(3) 0.030(2) Uani 1 1 d G . . . .
H48 H 0.6079 0.4503 0.6124 0.037 Uiso 1 1 calc R U . . .
O5 O 0.4167(3) 0.3754(2) 0.6375(3) 0.0250(14) Uani 1 1 d . . . . .
C49 C 0.4767(3) 0.4285(2) 0.5800(2) 0.0243(17) Uani 1 1 d G . . . .
C50 C 0.4316(3) 0.3887(2) 0.58078(19) 0.0181(15) Uani 1 1 d G . . . .
C51 C 0.4018(3) 0.3639(2) 0.5232(2) 0.0253(17) Uani 1 1 d G . . . .
C52 C 0.4171(3) 0.3789(3) 0.4648(2) 0.044(2) Uani 1 1 d G . . . .
H52 H 0.3967 0.3620 0.4254 0.053 Uiso 1 1 calc R U . . .
C53 C 0.4622(3) 0.4188(3) 0.4640(2) 0.047(3) Uani 1 1 d G . . . .
H53 H 0.4726 0.4290 0.4241 0.056 Uiso 1 1 calc R U . . .
C54 C 0.4920(3) 0.4436(2) 0.5216(3) 0.038(2) Uani 1 1 d G . . . .
H54 H 0.5228 0.4708 0.5210 0.046 Uiso 1 1 calc R U . . .
O6 O 0.2878(3) 0.3512(2) 0.5831(3) 0.0231(14) Uani 1 1 d . . . . .
C55 C 0.3573(2) 0.31604(19) 0.5186(3) 0.029(2) Uani 1 1 d G . . . .
C56 C 0.2982(3) 0.31467(18) 0.5422(3) 0.025(2) Uani 1 1 d G . . . .
C57 C 0.2538(2) 0.2738(2) 0.5273(3) 0.026(2) Uani 1 1 d G . . . .
C58 C 0.2685(3) 0.23428(19) 0.4888(3) 0.035(2) Uani 1 1 d G . . . .
H58 H 0.2381 0.2063 0.4787 0.042 Uiso 1 1 calc R U . . .
C59 C 0.3276(3) 0.2356(2) 0.4652(3) 0.042(3) Uani 1 1 d G . . . .
H59 H 0.3376 0.2086 0.4389 0.050 Uiso 1 1 calc R U . . .
C60 C 0.3720(2) 0.2765(2) 0.4801(3) 0.041(3) Uani 1 1 d G . . . .
H60 H 0.4124 0.2775 0.4640 0.049 Uiso 1 1 calc R U . . .
N2 N 0.2511(4) 0.3351(3) 0.7100(3) 0.0264(17) Uani 1 1 d . . . . .
H2A H 0.2366 0.3586 0.7356 0.032 Uiso 1 1 calc R U . . .
H2B H 0.2153 0.3264 0.6772 0.032 Uiso 1 1 calc R U . . .
C61 C 0.18398(19) 0.27380(19) 0.5458(3) 0.0218(16) Uani 1 1 d G . . . .
C62 C 0.1524(2) 0.31958(16) 0.5539(3) 0.0205(15) Uani 1 1 d G . . . .
H62 H 0.1739 0.3508 0.5478 0.025 Uiso 1 1 calc R U . . .
C63 C 0.0896(2) 0.31965(16) 0.5708(3) 0.0251(17) Uani 1 1 d G . . . .
H63 H 0.0680 0.3509 0.5763 0.030 Uiso 1 1 calc R U . . .
C64 C 0.05827(19) 0.2739(2) 0.5796(3) 0.0219(16) Uani 1 1 d G . . . .
C65 C 0.0898(2) 0.22816(16) 0.5715(2) 0.0277(18) Uani 1 1 d G . . . .
H65 H 0.0684 0.1969 0.5775 0.033 Uiso 1 1 calc R U . . .
C66 C 0.1527(2) 0.22809(16) 0.5546(3) 0.0256(17) Uani 1 1 d G . . . .
H66 H 0.1742 0.1968 0.5491 0.031 Uiso 1 1 calc R U . . .
O7 O -0.0434(3) 0.3514(2) 0.5414(3) 0.0205(13) Uani 1 1 d . . . . .
C67 C -0.0114(2) 0.2747(2) 0.5979(3) 0.0264(19) Uani 1 1 d G . . . .
C68 C -0.0547(3) 0.31630(18) 0.5838(3) 0.0192(17) Uani 1 1 d G . . . .
C69 C -0.1125(3) 0.3192(2) 0.6094(3) 0.032(2) Uani 1 1 d G . . . .
C70 C -0.1270(3) 0.2805(2) 0.6491(3) 0.043(3) Uani 1 1 d G . . . .
H70 H -0.1665 0.2825 0.6666 0.052 Uiso 1 1 calc R U . . .
C71 C -0.0837(3) 0.2389(2) 0.6633(3) 0.035(2) Uani 1 1 d G . . . .
H71 H -0.0936 0.2125 0.6905 0.042 Uiso 1 1 calc R U . . .
C72 C -0.0259(3) 0.23600(19) 0.6377(3) 0.037(2) Uani 1 1 d G . . . .
H72 H 0.0036 0.2076 0.6474 0.044 Uiso 1 1 calc R U . . .
O8 O -0.1752(3) 0.3712(2) 0.4861(3) 0.0260(14) Uani 1 1 d . . . . .
C73 C -0.1567(3) 0.36758(19) 0.6016(2) 0.0242(19) Uani 1 1 d G . . . .
C74 C -0.1873(3) 0.3897(2) 0.54232(19) 0.0210(19) Uani 1 1 d G . . . .
C75 C -0.2300(3) 0.4313(2) 0.5407(2) 0.024(2) Uani 1 1 d G . . . .
C76 C -0.2422(3) 0.4509(2) 0.5984(3) 0.031(2) Uani 1 1 d G . . . .
H76 H -0.2714 0.4794 0.5973 0.037 Uiso 1 1 calc R U . . .
C77 C -0.2116(3) 0.4288(2) 0.6577(2) 0.046(3) Uani 1 1 d G . . . .
H77 H -0.2199 0.4422 0.6971 0.055 Uiso 1 1 calc R U . . .
C78 C -0.1689(3) 0.3871(2) 0.65927(19) 0.039(2) Uani 1 1 d G . . . .
H78 H -0.1480 0.3720 0.6998 0.047 Uiso 1 1 calc R U . . .
N3 N -0.0121(3) 0.3253(3) 0.4144(3) 0.0246(16) Uani 1 1 d . . . . .
H3A H 0.0031 0.3471 0.3873 0.029 Uiso 1 1 calc R U . . .
H3B H 0.0235 0.3171 0.4476 0.029 Uiso 1 1 calc R U . . .
C79 C -0.2706(3) 0.4525(2) 0.4772(2) 0.0234(19) Uani 1 1 d G . . . .
C80 C -0.3404(3) 0.4583(3) 0.4696(3) 0.039(3) Uani 1 1 d G . . . .
H80 H -0.3617 0.4485 0.5037 0.047 Uiso 1 1 calc R U . . .
C81 C -0.3792(2) 0.4783(3) 0.4121(3) 0.043(3) Uani 1 1 d G . . . .
H81 H -0.4269 0.4823 0.4069 0.052 Uiso 1 1 calc R U . . .
C82 C -0.3480(3) 0.4927(3) 0.3623(3) 0.043(3) Uani 1 1 d G . . . .
H82 H -0.3745 0.5064 0.3230 0.051 Uiso 1 1 calc R U . . .
C83 C -0.2782(3) 0.4869(3) 0.3699(2) 0.039(3) Uani 1 1 d G . . . .
H83 H -0.2569 0.4967 0.3358 0.047 Uiso 1 1 calc R U . . .
C84 C -0.2394(2) 0.4668(2) 0.4274(3) 0.030(2) Uani 1 1 d G . . . .
H84 H -0.1917 0.4629 0.4326 0.036 Uiso 1 1 calc R U . . .
C85 C 0.3070(4) 0.2548(3) 0.7043(4) 0.0284(18) Uani 1 1 d . . . . .
H85 H 0.2695 0.2475 0.6655 0.034 Uiso 1 1 calc R U . . .
C86 C 0.3348(3) 0.2049(2) 0.7324(3) 0.031(2) Uani 1 1 d G . . . .
C87 C 0.3978(3) 0.2008(2) 0.7755(3) 0.038(2) Uani 1 1 d G . . . .
H87 H 0.4230 0.2305 0.7910 0.046 Uiso 1 1 calc R U . . .
C88 C 0.4239(3) 0.1531(3) 0.7959(3) 0.053(3) Uani 1 1 d G . . . .
H88 H 0.4669 0.1503 0.8253 0.064 Uiso 1 1 calc R U . . .
C89 C 0.3870(5) 0.1097(2) 0.7732(4) 0.077(4) Uani 1 1 d G . . . .
H89 H 0.4048 0.0771 0.7872 0.093 Uiso 1 1 calc R U . . .
C90 C 0.3240(4) 0.1138(2) 0.7301(4) 0.090(5) Uani 1 1 d G . . . .
H90 H 0.2988 0.0841 0.7146 0.108 Uiso 1 1 calc R U . . .
C91 C 0.2979(3) 0.1615(3) 0.7097(3) 0.052(3) Uani 1 1 d G . . . .
H91 H 0.2549 0.1643 0.6802 0.063 Uiso 1 1 calc R U . . .
C92 C 0.2781(4) 0.2891(3) 0.7495(4) 0.0278(18) Uani 1 1 d . . . . .
H92 H 0.3168 0.3004 0.7853 0.033 Uiso 1 1 calc R U . . .
C93 C 0.2249(3) 0.2650(3) 0.7808(3) 0.0269(19) Uani 1 1 d G . . . .
C94 C 0.1677(3) 0.2411(3) 0.7437(2) 0.059(3) Uani 1 1 d G . . . .
H94 H 0.1617 0.2390 0.6977 0.071 Uiso 1 1 calc R U . . .
C95 C 0.1194(3) 0.2203(3) 0.7740(3) 0.066(4) Uani 1 1 d G . . . .
H95 H 0.0803 0.2039 0.7487 0.080 Uiso 1 1 calc R U . . .
C96 C 0.1283(3) 0.2233(3) 0.8413(3) 0.048(3) Uani 1 1 d G . . . .
H96 H 0.0953 0.2091 0.8620 0.057 Uiso 1 1 calc R U . . .
C97 C 0.1855(4) 0.2472(3) 0.8783(2) 0.071(4) Uani 1 1 d G . . . .
H97 H 0.1916 0.2493 0.9243 0.085 Uiso 1 1 calc R U . . .
C98 C 0.2338(3) 0.2681(3) 0.8480(3) 0.051(3) Uani 1 1 d G . . . .
H98 H 0.2729 0.2844 0.8734 0.061 Uiso 1 1 calc R U . . .
C99 C -0.0394(4) 0.2781(3) 0.3778(4) 0.0277(17) Uani 1 1 d . . . . .
H99 H -0.0777 0.2885 0.3411 0.033 Uiso 1 1 calc R U . . .
C100 C 0.0123(3) 0.2521(3) 0.3488(3) 0.036(2) Uani 1 1 d G . . . .
C101 C 0.0121(3) 0.2624(3) 0.2840(3) 0.047(3) Uani 1 1 d G . . . .
H101 H -0.0227 0.2831 0.2588 0.056 Uiso 1 1 calc R U . . .
C102 C 0.0628(4) 0.2425(3) 0.2560(2) 0.078(5) Uani 1 1 d G . . . .
H102 H 0.0626 0.2496 0.2117 0.094 Uiso 1 1 calc R U . . .
C103 C 0.1137(3) 0.2123(3) 0.2929(3) 0.046(3) Uani 1 1 d G . . . .
H103 H 0.1483 0.1987 0.2737 0.056 Uiso 1 1 calc R U . . .
C104 C 0.1139(3) 0.2019(3) 0.3577(3) 0.052(3) Uani 1 1 d G . . . .
H104 H 0.1487 0.1812 0.3828 0.063 Uiso 1 1 calc R U . . .
C105 C 0.0632(3) 0.2218(3) 0.3856(2) 0.045(3) Uani 1 1 d G . . . .
H105 H 0.0634 0.2147 0.4299 0.054 Uiso 1 1 calc R U . . .
C106 C -0.0704(4) 0.2472(3) 0.4269(4) 0.0277(18) Uani 1 1 d . . . . .
H106 H -0.0327 0.2396 0.4655 0.033 Uiso 1 1 calc R U . . .
N4 N -0.1180(3) 0.2814(3) 0.4487(3) 0.0226(17) Uani 1 1 d . . . . .
H4A H -0.1219 0.2708 0.4888 0.027 Uiso 1 1 calc R U . . .
H4B H -0.1595 0.2772 0.4213 0.027 Uiso 1 1 calc R U . . .
C107 C -0.1028(3) 0.19697(18) 0.4014(3) 0.033(2) Uani 1 1 d G . . . .
C108 C -0.1608(3) 0.1954(2) 0.3513(3) 0.038(2) Uani 1 1 d G . . . .
H108 H -0.1766 0.2253 0.3276 0.045 Uiso 1 1 calc R U . . .
C109 C -0.1958(3) 0.1499(3) 0.3360(3) 0.044(3) Uani 1 1 d G . . . .
H109 H -0.2355 0.1488 0.3018 0.053 Uiso 1 1 calc R U . . .
C110 C -0.1727(3) 0.10602(19) 0.3707(4) 0.054(3) Uani 1 1 d G . . . .
H110 H -0.1967 0.0749 0.3602 0.065 Uiso 1 1 calc R U . . .
C111 C -0.1147(4) 0.10763(19) 0.4208(3) 0.066(4) Uani 1 1 d G . . . .
H111 H -0.0989 0.0776 0.4445 0.080 Uiso 1 1 calc R U . . .
C112 C -0.0797(3) 0.1531(2) 0.4361(3) 0.048(3) Uani 1 1 d G . . . .
H112 H -0.0400 0.1542 0.4704 0.058 Uiso 1 1 calc R U . . .
Ti4 Ti 0.66412(7) 0.73795(6) 0.83206(7) 0.0195(3) Uani 1 1 d . . . . .
C113 C 1.2594(3) 0.77546(19) 1.2064(3) 0.029(2) Uani 1 1 d G . . . .
C114 C 1.2808(3) 0.8080(2) 1.2590(2) 0.035(2) Uani 1 1 d G . . . .
H114 H 1.2740 0.7989 1.3007 0.042 Uiso 1 1 calc R U . . .
C115 C 1.3121(3) 0.8537(2) 1.2505(3) 0.046(3) Uani 1 1 d G . . . .
H115 H 1.3267 0.8760 1.2864 0.056 Uiso 1 1 calc R U . . .
C116 C 1.3221(3) 0.86698(19) 1.1893(3) 0.040(2) Uani 1 1 d G . . . .
H116 H 1.3435 0.8983 1.1835 0.048 Uiso 1 1 calc R U . . .
C117 C 1.3007(3) 0.8345(2) 1.1367(2) 0.039(2) Uani 1 1 d G . . . .
H117 H 1.3075 0.8435 1.0950 0.047 Uiso 1 1 calc R U . . .
C118 C 1.2693(3) 0.7887(2) 1.1452(2) 0.028(2) Uani 1 1 d G . . . .
H118 H 1.2547 0.7665 1.1093 0.034 Uiso 1 1 calc R U . . .
O9 O 1.1331(3) 0.7432(2) 1.1327(3) 0.0220(13) Uani 1 1 d . . . . .
C119 C 1.2261(3) 0.72591(18) 1.2169(3) 0.031(2) Uani 1 1 d G . . . .
C120 C 1.1634(3) 0.71127(19) 1.1791(2) 0.0204(18) Uani 1 1 d G . . . .
C121 C 1.1347(2) 0.6652(2) 1.1911(3) 0.026(2) Uani 1 1 d G . . . .
C122 C 1.1687(3) 0.63381(18) 1.2409(3) 0.031(2) Uani 1 1 d G . . . .
H122 H 1.1491 0.6023 1.2491 0.037 Uiso 1 1 calc R U . . .
C123 C 1.2315(3) 0.6484(2) 1.2787(2) 0.040(3) Uani 1 1 d G . . . .
H123 H 1.2547 0.6270 1.3128 0.048 Uiso 1 1 calc R U . . .
C124 C 1.2602(2) 0.6945(2) 1.2667(3) 0.037(2) Uani 1 1 d G . . . .
H124 H 1.3031 0.7045 1.2926 0.044 Uiso 1 1 calc R U . . .
O10 O 1.0582(3) 0.6769(2) 1.0523(3) 0.0223(13) Uani 1 1 d . . . . .
C125 C 1.0603(2) 0.6486(2) 1.1597(2) 0.0238(17) Uani 1 1 d G . . . .
C126 C 1.0280(3) 0.6541(2) 1.0945(2) 0.0186(15) Uani 1 1 d G . . . .
C127 C 0.9632(3) 0.6342(2) 1.07164(19) 0.0255(17) Uani 1 1 d G . . . .
C128 C 0.9306(2) 0.6088(3) 1.1140(3) 0.036(2) Uani 1 1 d G . . . .
H128 H 0.8863 0.5953 1.0984 0.043 Uiso 1 1 calc R U . . .
C129 C 0.9629(3) 0.6034(3) 1.1793(2) 0.040(2) Uani 1 1 d G . . . .
H129 H 0.9407 0.5861 1.2082 0.048 Uiso 1 1 calc R U . . .
C130 C 1.0277(3) 0.6233(2) 1.20213(19) 0.034(2) Uani 1 1 d G . . . .
H130 H 1.0498 0.6196 1.2467 0.041 Uiso 1 1 calc R U . . .
Ti3 Ti 1.09384(7) 0.74016(5) 1.04203(7) 0.0181(3) Uani 1 1 d . . . . .
C131 C 0.9198(2) 0.6403(2) 1.00111(17) 0.0207(16) Uani 1 1 d G . . . .
C132 C 0.94968(17) 0.6389(2) 0.9477(2) 0.0253(17) Uani 1 1 d G . . . .
H132 H 0.9978 0.6384 0.9540 0.030 Uiso 1 1 calc R U . . .
C133 C 0.9091(2) 0.6382(2) 0.88492(19) 0.0232(16) Uani 1 1 d G . . . .
H133 H 0.9295 0.6372 0.8484 0.028 Uiso 1 1 calc R U . . .
C134 C 0.8386(2) 0.6389(2) 0.87565(17) 0.0180(15) Uani 1 1 d G . . . .
C135 C 0.80875(17) 0.6403(2) 0.9291(2) 0.0215(16) Uani 1 1 d G . . . .
H135 H 0.7606 0.6408 0.9228 0.026 Uiso 1 1 calc R U . . .
C136 C 0.8494(2) 0.6410(2) 0.99184(19) 0.0253(17) Uani 1 1 d G . . . .
H136 H 0.8290 0.6420 1.0284 0.030 Uiso 1 1 calc R U . . .
O11 O 0.6990(3) 0.6744(2) 0.8253(3) 0.0229(13) Uani 1 1 d . . . . .
C137 C 0.7939(2) 0.6297(2) 0.80572(18) 0.025(2) Uani 1 1 d G . . . .
C138 C 0.7290(2) 0.6496(2) 0.7831(2) 0.0191(18) Uani 1 1 d G . . . .
C139 C 0.6949(2) 0.6416(2) 0.7188(2) 0.0224(19) Uani 1 1 d G . . . .
C140 C 0.7256(3) 0.6138(2) 0.67721(18) 0.031(2) Uani 1 1 d G . . . .
H140 H 0.7023 0.6083 0.6333 0.037 Uiso 1 1 calc R U . . .
C141 C 0.7905(3) 0.5939(2) 0.6998(2) 0.027(2) Uani 1 1 d G . . . .
H141 H 0.8115 0.5749 0.6714 0.033 Uiso 1 1 calc R U . . .
C142 C 0.8246(2) 0.6019(2) 0.7641(2) 0.0193(17) Uani 1 1 d G . . . .
H142 H 0.8690 0.5883 0.7796 0.023 Uiso 1 1 calc R U . . .
O12 O 0.6239(3) 0.7391(2) 0.7418(3) 0.0243(13) Uani 1 1 d . . . . .
C143 C 0.6193(2) 0.6586(2) 0.6880(3) 0.035(2) Uani 1 1 d G . . . .
C144 C 0.5914(3) 0.7054(2) 0.6978(2) 0.0248(19) Uani 1 1 d G . . . .
C145 C 0.5281(3) 0.71929(19) 0.6605(3) 0.030(2) Uani 1 1 d G . . . .
C146 C 0.4927(2) 0.6863(2) 0.6133(3) 0.038(2) Uani 1 1 d G . . . .
H146 H 0.4494 0.6958 0.5878 0.046 Uiso 1 1 calc R U . . .
C147 C 0.5206(3) 0.6394(2) 0.6035(3) 0.044(3) Uani 1 1 d G . . . .
H147 H 0.4964 0.6169 0.5713 0.052 Uiso 1 1 calc R U . . .
C148 C 0.5839(3) 0.62556(19) 0.6408(3) 0.036(2) Uani 1 1 d G . . . .
H148 H 0.6030 0.5935 0.6341 0.043 Uiso 1 1 calc R U . . .
N5 N 1.1192(3) 0.8215(3) 1.0518(3) 0.0205(16) Uani 1 1 d . . . . .
H5A H 1.1653 0.8249 1.0629 0.025 Uiso 1 1 calc R U . . .
H5B H 1.1041 0.8368 1.0125 0.025 Uiso 1 1 calc R U . . .
C149 C 0.4964(3) 0.7688(2) 0.6695(3) 0.033(2) Uani 1 1 d G . . . .
C150 C 0.4728(3) 0.8001(3) 0.6161(2) 0.039(3) Uani 1 1 d G . . . .
H150 H 0.4786 0.7904 0.5742 0.046 Uiso 1 1 calc R U . . .
C151 C 0.4405(3) 0.8456(2) 0.6239(3) 0.052(3) Uani 1 1 d G . . . .
H151 H 0.4244 0.8670 0.5874 0.063 Uiso 1 1 calc R U . . .
C152 C 0.4320(3) 0.8598(2) 0.6852(3) 0.041(3) Uani 1 1 d G . . . .
H152 H 0.4100 0.8909 0.6905 0.049 Uiso 1 1 calc R U . . .
C153 C 0.4556(3) 0.8285(2) 0.7386(2) 0.039(3) Uani 1 1 d G . . . .
H153 H 0.4498 0.8382 0.7805 0.047 Uiso 1 1 calc R U . . .
C154 C 0.4878(3) 0.7830(2) 0.7308(2) 0.031(2) Uani 1 1 d G . . . .
H154 H 0.5040 0.7616 0.7673 0.037 Uiso 1 1 calc R U . . .
N6 N 1.0080(4) 0.7772(3) 1.0752(3) 0.0255(16) Uani 1 1 d . . . . .
H6A H 0.9688 0.7709 1.0450 0.031 Uiso 1 1 calc R U . . .
H6B H 1.0039 0.7623 1.1131 0.031 Uiso 1 1 calc R U . . .
C155 C 1.2696(3) 0.6514(3) 1.0228(2) 0.029(2) Uani 1 1 d G . . . .
C156 C 1.2384(2) 0.6354(3) 1.0719(3) 0.036(2) Uani 1 1 d G . . . .
H156 H 1.1904 0.6378 1.0660 0.043 Uiso 1 1 calc R U . . .
C157 C 1.2774(3) 0.6158(3) 1.1295(3) 0.046(3) Uani 1 1 d G . . . .
H157 H 1.2561 0.6048 1.1631 0.055 Uiso 1 1 calc R U . . .
C158 C 1.3477(3) 0.6123(3) 1.1381(3) 0.048(3) Uani 1 1 d G . . . .
H158 H 1.3744 0.5989 1.1775 0.058 Uiso 1 1 calc R U . . .
C159 C 1.3789(2) 0.6283(3) 1.0890(3) 0.044(3) Uani 1 1 d G . . . .
H159 H 1.4269 0.6259 1.0949 0.052 Uiso 1 1 calc R U . . .
C160 C 1.3398(3) 0.6479(3) 1.0314(3) 0.034(2) Uani 1 1 d G . . . .
H160 H 1.3612 0.6589 0.9978 0.040 Uiso 1 1 calc R U . . .
O13 O 1.1733(3) 0.7309(2) 1.0125(3) 0.0209(13) Uani 1 1 d . . . . .
C161 C 1.2289(3) 0.6715(2) 0.9587(2) 0.031(2) Uani 1 1 d G . . . .
C162 C 1.1855(3) 0.7129(2) 0.9554(2) 0.027(2) Uani 1 1 d G . . . .
C163 C 1.1562(3) 0.7344(2) 0.8954(3) 0.037(2) Uani 1 1 d G . . . .
C164 C 1.1703(3) 0.7144(3) 0.8387(2) 0.056(4) Uani 1 1 d G . . . .
H164 H 1.1503 0.7291 0.7977 0.067 Uiso 1 1 calc R U . . .
C165 C 1.2138(4) 0.6730(3) 0.8420(2) 0.057(4) Uani 1 1 d G . . . .
H165 H 1.2234 0.6594 0.8033 0.068 Uiso 1 1 calc R U . . .
C166 C 1.2431(3) 0.6515(2) 0.9021(3) 0.047(3) Uani 1 1 d G . . . .
H166 H 1.2728 0.6232 0.9043 0.056 Uiso 1 1 calc R U . . .
O14 O 1.0446(3) 0.7504(2) 0.9561(3) 0.0235(13) Uani 1 1 d . . . . .
C167 C 1.1121(3) 0.7825(2) 0.8872(3) 0.029(2) Uani 1 1 d G . . . .
C168 C 1.0530(3) 0.7849(2) 0.9107(3) 0.030(2) Uani 1 1 d G . . . .
C169 C 1.0083(2) 0.8254(2) 0.8936(3) 0.0254(19) Uani 1 1 d G . . . .
C170 C 1.0229(3) 0.8636(2) 0.8530(3) 0.034(2) Uani 1 1 d G . . . .
H170 H 0.9924 0.8913 0.8414 0.041 Uiso 1 1 calc R U . . .
C171 C 1.0820(3) 0.8611(2) 0.8296(3) 0.052(3) Uani 1 1 d G . . . .
H171 H 1.0919 0.8872 0.8018 0.062 Uiso 1 1 calc R U . . .
C172 C 1.1266(3) 0.8206(3) 0.8466(3) 0.045(3) Uani 1 1 d G . . . .
H172 H 1.1670 0.8189 0.8306 0.054 Uiso 1 1 calc R U . . .
N7 N 0.7514(4) 0.7706(3) 0.7954(4) 0.0267(17) Uani 1 1 d . . . . .
H7A H 0.7906 0.7625 0.8243 0.032 Uiso 1 1 calc R U . . .
H7B H 0.7526 0.7550 0.7571 0.032 Uiso 1 1 calc R U . . .
C173 C 0.9408(2) 0.8262(2) 0.9175(3) 0.0273(9) Uani 1 1 d G . . . .
C174 C 0.9094(3) 0.78074(17) 0.9271(3) 0.0273(9) Uani 1 1 d G . . . .
H174 H 0.9304 0.7493 0.9212 0.033 Uiso 1 1 calc R U . . .
C175 C 0.8473(3) 0.78123(17) 0.9455(3) 0.0273(9) Uani 1 1 d G . . . .
H175 H 0.8258 0.7501 0.9521 0.033 Uiso 1 1 calc R U . . .
C176 C 0.8166(2) 0.8272(2) 0.9543(3) 0.0273(9) Uani 1 1 d G . . . .
C177 C 0.8480(3) 0.87271(17) 0.9446(3) 0.0273(9) Uani 1 1 d G . . . .
H177 H 0.8270 0.9041 0.9506 0.033 Uiso 1 1 calc R U . . .
C178 C 0.9101(3) 0.87222(17) 0.9263(3) 0.0273(9) Uani 1 1 d G . . . .
H178 H 0.9315 0.9033 0.9197 0.033 Uiso 1 1 calc R U . . .
O15 O 0.7123(3) 0.7517(2) 0.9168(3) 0.0216(13) Uani 1 1 d . . . . .
C179 C 0.7484(2) 0.8284(2) 0.9759(3) 0.029(2) Uani 1 1 d G . . . .
C180 C 0.7021(3) 0.78871(19) 0.9602(3) 0.027(2) Uani 1 1 d G . . . .
C181 C 0.6426(3) 0.7889(2) 0.9831(3) 0.032(2) Uani 1 1 d G . . . .
C182 C 0.6292(3) 0.8288(2) 1.0217(3) 0.036(2) Uani 1 1 d G . . . .
H182 H 0.5885 0.8289 1.0373 0.043 Uiso 1 1 calc R U . . .
C183 C 0.6755(3) 0.8685(2) 1.0374(3) 0.042(3) Uani 1 1 d G . . . .
H183 H 0.6664 0.8958 1.0638 0.050 Uiso 1 1 calc R U . . .
C184 C 0.7350(3) 0.8683(2) 1.0145(3) 0.036(2) Uani 1 1 d G . . . .
H184 H 0.7666 0.8954 1.0252 0.043 Uiso 1 1 calc R U . . .
O16 O 0.5835(3) 0.7300(2) 0.8603(3) 0.0249(14) Uani 1 1 d . . . . .
C185 C 0.5960(3) 0.7421(2) 0.9767(3) 0.0371(10) Uani 1 1 d G . . . .
C186 C 0.5675(3) 0.7177(3) 0.9185(2) 0.0371(10) Uani 1 1 d G . . . .
C187 C 0.5219(3) 0.6780(2) 0.9177(2) 0.0371(10) Uani 1 1 d G . . . .
C188 C 0.5047(3) 0.6627(2) 0.9752(3) 0.0371(10) Uani 1 1 d G . . . .
H188 H 0.4735 0.6356 0.9747 0.045 Uiso 1 1 calc R U . . .
C189 C 0.5332(3) 0.6872(3) 1.0334(2) 0.0371(10) Uani 1 1 d G . . . .
H189 H 0.5215 0.6767 1.0727 0.045 Uiso 1 1 calc R U . . .
C190 C 0.5789(3) 0.7269(2) 1.0342(2) 0.0371(10) Uani 1 1 d G . . . .
H190 H 0.5983 0.7436 1.0740 0.045 Uiso 1 1 calc R U . . .
N8 N 0.6432(4) 0.8206(3) 0.8183(3) 0.0234(16) Uani 1 1 d . . . . .
H8A H 0.5974 0.8257 0.8073 0.028 Uiso 1 1 calc R U . . .
H8B H 0.6599 0.8371 0.8565 0.028 Uiso 1 1 calc R U . . .
C191 C 0.4816(3) 0.6528(2) 0.8557(3) 0.029(2) Uani 1 1 d G . . . .
C192 C 0.4127(3) 0.6439(3) 0.8508(3) 0.039(3) Uani 1 1 d G . . . .
H192 H 0.3916 0.6549 0.8845 0.047 Uiso 1 1 calc R U . . .
C193 C 0.3747(2) 0.6188(3) 0.7967(3) 0.051(3) Uani 1 1 d G . . . .
H193 H 0.3276 0.6127 0.7934 0.061 Uiso 1 1 calc R U . . .
C194 C 0.4056(3) 0.6027(3) 0.7474(3) 0.048(3) Uani 1 1 d G . . . .
H194 H 0.3796 0.5855 0.7104 0.057 Uiso 1 1 calc R U . . .
C195 C 0.4745(4) 0.6116(3) 0.7523(3) 0.051(3) Uani 1 1 d G . . . .
H195 H 0.4956 0.6005 0.7187 0.062 Uiso 1 1 calc R U . . .
C196 C 0.5125(2) 0.6367(3) 0.8064(3) 0.035(2) Uani 1 1 d G . . . .
H196 H 0.5596 0.6428 0.8098 0.041 Uiso 1 1 calc R U . . .
C197 C 1.0895(4) 0.8478(3) 1.1008(4) 0.031(2) Uani 1 1 d . . . . .
H197 H 1.1108 0.8331 1.1444 0.038 Uiso 1 1 calc R U . . .
C198 C 1.1077(3) 0.9031(2) 1.1023(3) 0.032(2) Uani 1 1 d G . . . .
C199 C 1.1563(4) 0.9203(3) 1.1555(3) 0.051(3) Uani 1 1 d G . . . .
H199 H 1.1736 0.8981 1.1909 0.062 Uiso 1 1 calc R U . . .
C200 C 1.1796(4) 0.9701(3) 1.1571(3) 0.070(4) Uani 1 1 d G . . . .
H200 H 1.2128 0.9819 1.1935 0.084 Uiso 1 1 calc R U . . .
C201 C 1.1543(5) 1.0027(2) 1.1055(5) 0.074(4) Uani 1 1 d G . . . .
H201 H 1.1702 1.0368 1.1066 0.089 Uiso 1 1 calc R U . . .
C202 C 1.1057(5) 0.9855(3) 1.0522(4) 0.104(6) Uani 1 1 d G . . . .
H202 H 1.0884 1.0078 1.0169 0.124 Uiso 1 1 calc R U . . .
C203 C 1.0824(4) 0.9357(3) 1.0506(3) 0.073(4) Uani 1 1 d G . . . .
H203 H 1.0492 0.9240 1.0142 0.088 Uiso 1 1 calc R U . . .
C204 C 1.0143(4) 0.8346(3) 1.0860(4) 0.0283(17) Uani 1 1 d . . . . .
H204 H 0.9920 0.8518 1.0444 0.034 Uiso 1 1 calc R U . . .
C205 C 0.9793(3) 0.8522(3) 1.1386(2) 0.0278(19) Uani 1 1 d G . . . .
C206 C 1.0023(3) 0.8361(3) 1.2026(3) 0.053(3) Uani 1 1 d G . . . .
H206 H 1.0415 0.8152 1.2141 0.063 Uiso 1 1 calc R U . . .
C207 C 0.9679(4) 0.8508(3) 1.2500(2) 0.056(3) Uani 1 1 d G . . . .
H207 H 0.9836 0.8398 1.2938 0.068 Uiso 1 1 calc R U . . .
C208 C 0.9105(4) 0.8814(3) 1.2333(3) 0.052(3) Uani 1 1 d G . . . .
H208 H 0.8870 0.8914 1.2657 0.063 Uiso 1 1 calc R U . . .
C209 C 0.8875(3) 0.8975(3) 1.1693(3) 0.070(4) Uani 1 1 d G . . . .
H209 H 0.8483 0.9184 1.1578 0.084 Uiso 1 1 calc R U . . .
C210 C 0.9219(3) 0.8828(3) 1.1219(2) 0.056(3) Uani 1 1 d G . . . .
H210 H 0.9062 0.8938 1.0781 0.067 Uiso 1 1 calc R U . . .
C211 C 0.7509(4) 0.8266(3) 0.7844(4) 0.0276(17) Uani 1 1 d . . . . .
H211 H 0.7737 0.8438 0.8260 0.033 Uiso 1 1 calc R U . . .
C212 C 0.7863(3) 0.8421(3) 0.7311(3) 0.034(2) Uani 1 1 d G . . . .
C213 C 0.7587(3) 0.8305(3) 0.6662(3) 0.051(3) Uani 1 1 d G . . . .
H213 H 0.7165 0.8130 0.6546 0.061 Uiso 1 1 calc R U . . .
C214 C 0.7928(3) 0.8444(3) 0.6183(2) 0.070(4) Uani 1 1 d G . . . .
H214 H 0.7739 0.8364 0.5740 0.085 Uiso 1 1 calc R U . . .
C215 C 0.8545(3) 0.8700(3) 0.6354(3) 0.045(3) Uani 1 1 d G . . . .
H215 H 0.8778 0.8795 0.6027 0.055 Uiso 1 1 calc R U . . .
C216 C 0.8821(3) 0.8817(3) 0.7003(3) 0.083(5) Uani 1 1 d G . . . .
H216 H 0.9243 0.8992 0.7119 0.100 Uiso 1 1 calc R U . . .
C217 C 0.8480(4) 0.8677(3) 0.7482(2) 0.060(4) Uani 1 1 d G . . . .
H217 H 0.8669 0.8757 0.7925 0.072 Uiso 1 1 calc R U . . .
C218 C 0.6746(4) 0.8425(3) 0.7665(4) 0.0269(18) Uani 1 1 d . . . . .
H218 H 0.6533 0.8252 0.7246 0.032 Uiso 1 1 calc R U . . .
C219 C 0.6601(5) 0.8979(3) 0.7574(5) 0.036(2) Uani 1 1 d . . . . .
C220 C 0.7004(8) 0.9353(5) 0.7900(7) 0.080(5) Uani 1 1 d . . . . .
H220 H 0.7414 0.9273 0.8205 0.096 Uiso 1 1 calc R U . . .
C221 C 0.6805(8) 0.9854(5) 0.7777(7) 0.083(5) Uani 1 1 d . . . . .
H221 H 0.7106 1.0117 0.7972 0.100 Uiso 1 1 calc R U . . .
C222 C 0.6203(8) 0.9984(5) 0.7392(6) 0.075(4) Uani 1 1 d . . . . .
H222 H 0.6061 1.0329 0.7350 0.090 Uiso 1 1 calc R U . . .
C223 C 0.5822(6) 0.9628(4) 0.7081(5) 0.055(3) Uani 1 1 d . . . . .
H223 H 0.5399 0.9715 0.6802 0.066 Uiso 1 1 calc R U . . .
C224 C 0.6016(5) 0.9132(4) 0.7147(5) 0.046(3) Uani 1 1 d . . . . .
H224 H 0.5738 0.8884 0.6889 0.055 Uiso 1 1 calc R U . . .
C225 C 0.4442(4) 0.1096(3) 0.5766(4) 0.066(3) Uani 1 1 d G . . . .
C226 C 0.4947(7) 0.0817(3) 0.5570(4) 0.105(6) Uani 1 1 d G . . . .
H226 H 0.4835 0.0610 0.5191 0.126 Uiso 1 1 calc R U . . .
C227 C 0.5615(5) 0.0840(3) 0.5928(6) 0.117(8) Uani 1 1 d G . . . .
H227 H 0.5960 0.0650 0.5794 0.141 Uiso 1 1 calc R U . . .
C228 C 0.5778(3) 0.1143(4) 0.6482(6) 0.129(8) Uani 1 1 d G . . . .
H228 H 0.6234 0.1159 0.6727 0.155 Uiso 1 1 calc R U . . .
C229 C 0.5273(6) 0.1422(3) 0.6678(3) 0.089(5) Uani 1 1 d G . . . .
H229 H 0.5384 0.1629 0.7057 0.107 Uiso 1 1 calc R U . . .
C230 C 0.4605(5) 0.1398(3) 0.6320(4) 0.082(4) Uani 1 1 d G . . . .
H230 H 0.4260 0.1589 0.6454 0.098 Uiso 1 1 calc R U . . .
C231 C 0.3717(9) 0.1084(7) 0.5417(10) 0.167(10) Uani 1 1 d . . . . .
H23A H 0.3654 0.1299 0.5027 0.251 Uiso 1 1 calc R U . . .
H23B H 0.3433 0.1212 0.5704 0.251 Uiso 1 1 calc R U . . .
H23C H 0.3585 0.0734 0.5288 0.251 Uiso 1 1 calc R U . . .
C232 C 0.1304(6) 0.5172(5) 0.0308(5) 0.112(6) Uani 1 1 d G . . . .
C233 C 0.1753(5) 0.5087(5) 0.0904(7) 0.106(6) Uani 1 1 d G . . . .
H233 H 0.2228 0.5067 0.0927 0.128 Uiso 1 1 calc R U . . .
C234 C 0.1505(8) 0.5030(5) 0.1466(5) 0.24(2) Uani 1 1 d G . . . .
H234 H 0.1812 0.4972 0.1872 0.285 Uiso 1 1 calc R U . . .
C235 C 0.0810(9) 0.5060(5) 0.1432(5) 0.209(19) Uani 1 1 d G . . . .
H235 H 0.0641 0.5021 0.1816 0.251 Uiso 1 1 calc R U . . .
C236 C 0.0362(5) 0.5145(4) 0.0837(7) 0.198(15) Uani 1 1 d G . . . .
H236 H -0.0114 0.5165 0.0814 0.238 Uiso 1 1 calc R U . . .
C237 C 0.0609(6) 0.5201(4) 0.0275(5) 0.084(5) Uani 1 1 d G . . . .
H237 H 0.0303 0.5259 -0.0132 0.101 Uiso 1 1 calc R U . . .
C238 C 0.1650(9) 0.5188(7) -0.0245(7) 0.108(6) Uani 1 1 d . . . . .
H23D H 0.1404 0.5419 -0.0581 0.161 Uiso 1 1 calc R U . . .
H23E H 0.1658 0.4847 -0.0428 0.161 Uiso 1 1 calc R U . . .
H23F H 0.2118 0.5310 -0.0090 0.161 Uiso 1 1 calc R U . . .
C239 C 0.8686(4) 0.5826(3) 0.4665(3) 0.063(4) Uani 1 1 d G . . . .
C240 C 0.8316(3) 0.5926(3) 0.4037(4) 0.048(3) Uani 1 1 d G . . . .
H240 H 0.7834 0.5950 0.3952 0.058 Uiso 1 1 calc R U . . .
C241 C 0.8652(3) 0.5991(3) 0.3533(3) 0.055(3) Uani 1 1 d G . . . .
H241 H 0.8399 0.6059 0.3104 0.066 Uiso 1 1 calc R U . . .
C242 C 0.9357(3) 0.5956(3) 0.3656(3) 0.063(3) Uani 1 1 d G . . . .
H242 H 0.9586 0.6001 0.3312 0.076 Uiso 1 1 calc R U . . .
C243 C 0.9727(3) 0.5856(3) 0.4284(4) 0.054(3) Uani 1 1 d G . . . .
H243 H 1.0209 0.5832 0.4369 0.065 Uiso 1 1 calc R U . . .
C244 C 0.9392(4) 0.5791(3) 0.4788(3) 0.055(3) Uani 1 1 d G . . . .
H244 H 0.9644 0.5723 0.5217 0.066 Uiso 1 1 calc R U . . .
C245 C 0.8303(9) 0.5752(7) 0.5189(7) 0.097(6) Uani 1 1 d . . . . .
H24A H 0.7823 0.5837 0.5021 0.145 Uiso 1 1 calc R U . . .
H24B H 0.8495 0.5974 0.5559 0.145 Uiso 1 1 calc R U . . .
H24C H 0.8342 0.5397 0.5333 0.145 Uiso 1 1 calc R U . . .
C246 C 0.6947(3) 0.5683(3) -0.0085(3) 0.047(2) Uani 1 1 d G . . . .
C247 C 0.7427(3) 0.5335(2) 0.0235(4) 0.073(3) Uani 1 1 d G . . . .
H247 H 0.7537 0.5046 0.0009 0.088 Uiso 1 1 calc R U . . .
C248 C 0.7745(3) 0.5411(3) 0.0885(4) 0.074(4) Uani 1 1 d G . . . .
H248 H 0.8072 0.5173 0.1103 0.089 Uiso 1 1 calc R U . . .
C249 C 0.7583(3) 0.5834(3) 0.1216(3) 0.061(3) Uani 1 1 d G . . . .
H249 H 0.7800 0.5886 0.1660 0.073 Uiso 1 1 calc R U . . .
C250 C 0.7104(4) 0.6181(3) 0.0896(3) 0.074(4) Uani 1 1 d G . . . .
H250 H 0.6993 0.6471 0.1123 0.089 Uiso 1 1 calc R U . . .
C251 C 0.6786(3) 0.6106(2) 0.0246(3) 0.049(2) Uani 1 1 d G . . . .
H251 H 0.6458 0.6343 0.0028 0.059 Uiso 1 1 calc R U . . .
C252 C 0.6574(7) 0.5582(6) -0.0751(6) 0.099(5) Uani 1 1 d . . . . .
H25A H 0.6830 0.5718 -0.1059 0.148 Uiso 1 1 calc R U . . .
H25B H 0.6127 0.5747 -0.0826 0.148 Uiso 1 1 calc R U . . .
H25C H 0.6513 0.5215 -0.0816 0.148 Uiso 1 1 calc R U . . .
C253 C 0.6614(6) 0.2367(4) 0.5458(4) 0.129(10) Uani 1 1 d DG . . . .
C254 C 0.5975(7) 0.2286(3) 0.5587(4) 0.113(8) Uani 1 1 d DG . . . .
H254 H 0.5799 0.1951 0.5580 0.135 Uiso 1 1 calc R U . . .
C255 C 0.5595(4) 0.2695(5) 0.5728(4) 0.118(9) Uani 1 1 d G . . . .
H255 H 0.5159 0.2639 0.5816 0.141 Uiso 1 1 calc R U . . .
C256 C 0.5854(5) 0.3185(4) 0.5739(4) 0.097(5) Uani 1 1 d G . . . .
H256 H 0.5594 0.3464 0.5835 0.117 Uiso 1 1 calc R U . . .
C257 C 0.6492(5) 0.3267(3) 0.5610(5) 0.092(5) Uani 1 1 d G . . . .
H257 H 0.6669 0.3602 0.5618 0.111 Uiso 1 1 calc R U . . .
C258 C 0.6872(4) 0.2858(5) 0.5470(4) 0.091(5) Uani 1 1 d DG . . . .
H258 H 0.7309 0.2914 0.5382 0.110 Uiso 1 1 calc R U . . .
C259 C 0.7072(9) 0.1969(5) 0.5243(5) 0.125 Uani 1 1 d D . . . .
H25D H 0.7127 0.1678 0.5541 0.188 Uiso 1 1 calc R U . . .
H25E H 0.7519 0.2119 0.5249 0.188 Uiso 1 1 calc R U . . .
H25F H 0.6864 0.1854 0.4800 0.188 Uiso 1 1 calc R U . . .
C260 C 0.3170(5) 0.8615(4) 0.9550(4) 0.082(5) Uani 1 1 d G . . . .
C261 C 0.3728(8) 0.8885(4) 0.9444(5) 0.22(2) Uani 1 1 d G . . . .
H261 H 0.3729 0.9246 0.9464 0.262 Uiso 1 1 calc R U . . .
C262 C 0.4282(5) 0.8628(8) 0.9307(5) 0.31(3) Uani 1 1 d G . . . .
H262 H 0.4663 0.8814 0.9234 0.370 Uiso 1 1 calc R U . . .
C263 C 0.4280(6) 0.8101(8) 0.9278(5) 0.142(13) Uani 1 1 d G . . . .
H263 H 0.4659 0.7925 0.9184 0.170 Uiso 1 1 calc R U . . .
C264 C 0.3723(8) 0.7830(4) 0.9384(5) 0.180(16) Uani 1 1 d G . . . .
H264 H 0.3721 0.7469 0.9364 0.216 Uiso 1 1 calc R U . . .
C265 C 0.3168(5) 0.8087(4) 0.9521(5) 0.097(6) Uani 1 1 d G . . . .
H265 H 0.2787 0.7902 0.9594 0.116 Uiso 1 1 calc R U . . .
C266 C 0.2559(8) 0.8879(5) 0.9621(5) 0.082 Uani 1 1 d . . . . .
H26A H 0.2632 0.9026 1.0058 0.124 Uiso 1 1 calc R U . . .
H26B H 0.2178 0.8639 0.9556 0.124 Uiso 1 1 calc R U . . .
H26C H 0.2455 0.9151 0.9295 0.124 Uiso 1 1 calc R U . . .

loop_
_atom_site_aniso_label
_atom_site_aniso_U_11
_atom_site_aniso_U_22
_atom_site_aniso_U_33
_atom_site_aniso_U_23
_atom_site_aniso_U_13
_atom_site_aniso_U_12
C1 0.020(5) 0.041(6) 0.037(5) 0.014(4) 0.012(4) 0.013(4)
C2 0.022(5) 0.038(6) 0.038(6) 0.008(5) 0.007(4) 0.011(4)
C3 0.023(5) 0.048(7) 0.046(6) 0.000(5) 0.005(4) 0.009(5)
C4 0.026(5) 0.044(6) 0.051(7) -0.007(6) 0.003(5) 0.001(5)
C5 0.016(5) 0.049(6) 0.045(6) 0.016(5) 0.001(4) 0.000(4)
C6 0.030(5) 0.050(7) 0.031(6) -0.003(5) 0.012(4) 0.001(5)
O1 0.022(3) 0.023(3) 0.019(3) -0.001(3) 0.001(2) 0.005(3)
C7 0.035(5) 0.037(5) 0.022(5) -0.004(4) 0.009(4) 0.002(4)
C8 0.019(5) 0.033(5) 0.030(5) 0.008(4) 0.016(4) 0.005(4)
C9 0.022(5) 0.030(5) 0.018(4) -0.005(4) 0.014(4) 0.009(4)
C10 0.021(5) 0.045(6) 0.045(6) -0.003(5) -0.004(4) 0.005(4)
C11 0.038(6) 0.040(6) 0.030(5) -0.006(4) 0.000(4) -0.006(5)
C12 0.025(6) 0.068(8) 0.032(6) -0.013(5) -0.004(4) -0.004(5)
O2 0.021(3) 0.023(3) 0.016(3) 0.006(2) 0.008(2) 0.006(3)
C13 0.030(5) 0.028(5) 0.026(5) -0.005(4) 0.008(4) -0.001(4)
C14 0.030(5) 0.026(5) 0.014(4) -0.001(4) 0.011(4) 0.004(4)
C15 0.009(4) 0.022(5) 0.026(5) 0.000(4) 0.003(3) 0.008(3)
C16 0.043(7) 0.048(7) 0.026(6) -0.004(5) 0.012(5) 0.021(5)
C17 0.042(6) 0.062(7) 0.031(6) 0.014(5) 0.017(5) 0.027(6)
C18 0.030(5) 0.034(5) 0.037(5) -0.009(4) 0.018(4) -0.007(4)
Ti1 0.0178(8) 0.0232(8) 0.0213(8) 0.0028(7) 0.0079(6) 0.0060(7)
C19 0.0204(18) 0.026(2) 0.0268(19) 0.0025(16) 0.0111(15) 0.0030(15)
C20 0.0204(18) 0.026(2) 0.0268(19) 0.0025(16) 0.0111(15) 0.0030(15)
C21 0.0204(18) 0.026(2) 0.0268(19) 0.0025(16) 0.0111(15) 0.0030(15)
C22 0.0204(18) 0.026(2) 0.0268(19) 0.0025(16) 0.0111(15) 0.0030(15)
C23 0.0204(18) 0.026(2) 0.0268(19) 0.0025(16) 0.0111(15) 0.0030(15)
C24 0.0204(18) 0.026(2) 0.0268(19) 0.0025(16) 0.0111(15) 0.0030(15)
O3 0.021(3) 0.018(3) 0.014(3) 0.002(2) 0.006(2) 0.000(2)
C25 0.0169(17) 0.034(2) 0.029(2) 0.0105(16) 0.0074(14) 0.0055(15)
C26 0.0169(17) 0.034(2) 0.029(2) 0.0105(16) 0.0074(14) 0.0055(15)
C27 0.0169(17) 0.034(2) 0.029(2) 0.0105(16) 0.0074(14) 0.0055(15)
C28 0.0169(17) 0.034(2) 0.029(2) 0.0105(16) 0.0074(14) 0.0055(15)
C29 0.0169(17) 0.034(2) 0.029(2) 0.0105(16) 0.0074(14) 0.0055(15)
C30 0.0169(17) 0.034(2) 0.029(2) 0.0105(16) 0.0074(14) 0.0055(15)
O4 0.024(3) 0.023(3) 0.024(3) 0.002(3) 0.002(2) 0.001(3)
C31 0.029(5) 0.033(5) 0.012(4) 0.005(4) 0.012(3) 0.004(4)
C32 0.026(5) 0.028(5) 0.022(5) 0.006(4) 0.010(4) 0.007(4)
C33 0.021(4) 0.027(5) 0.029(5) 0.000(4) 0.002(4) -0.004(4)
C34 0.029(5) 0.057(7) 0.015(5) 0.010(4) -0.008(4) 0.000(5)
C35 0.037(6) 0.052(7) 0.024(5) 0.017(5) -0.008(4) 0.003(5)
C36 0.037(6) 0.027(5) 0.034(6) 0.013(4) 0.007(5) 0.009(4)
Ti2 0.0213(8) 0.0180(8) 0.0191(8) 0.0019(7) 0.0104(6) 0.0009(7)
C37 0.016(4) 0.037(5) 0.032(5) -0.001(4) 0.008(4) 0.004(4)
C38 0.033(5) 0.027(5) 0.034(5) -0.002(4) -0.001(4) -0.009(4)
C39 0.030(5) 0.058(7) 0.036(6) 0.023(5) 0.006(4) -0.004(5)
C40 0.026(5) 0.046(7) 0.068(8) -0.010(6) 0.009(5) -0.017(5)
C41 0.026(5) 0.058(7) 0.037(6) -0.020(5) 0.010(4) -0.010(5)
C42 0.027(5) 0.049(7) 0.034(6) -0.001(5) 0.002(4) -0.007(5)
N1 0.031(4) 0.032(4) 0.030(4) 0.000(4) 0.011(3) 0.001(4)
C43 0.028(5) 0.024(5) 0.036(6) 0.006(4) 0.002(4) 0.002(4)
C44 0.035(6) 0.044(6) 0.035(6) -0.012(5) 0.022(5) -0.015(5)
C45 0.043(6) 0.060(8) 0.030(6) -0.018(5) 0.010(5) -0.004(6)
C46 0.079(10) 0.040(7) 0.048(7) -0.006(6) 0.010(6) 0.013(6)
C47 0.016(4) 0.039(6) 0.045(6) -0.007(5) -0.004(4) 0.004(4)
C48 0.023(5) 0.023(5) 0.046(6) -0.001(4) 0.012(4) 0.004(4)
O5 0.015(3) 0.030(4) 0.029(3) 0.003(3) 0.002(2) 0.003(3)
C49 0.021(4) 0.021(4) 0.033(5) 0.003(3) 0.009(3) 0.004(3)
C50 0.018(4) 0.023(4) 0.018(4) 0.008(3) 0.014(3) 0.008(3)
C51 0.014(4) 0.031(4) 0.032(5) -0.002(4) 0.008(3) 0.004(3)
C52 0.050(6) 0.073(7) 0.014(4) -0.012(4) 0.016(4) -0.016(5)
C53 0.046(6) 0.075(8) 0.025(5) 0.004(5) 0.021(4) -0.009(5)
C54 0.030(5) 0.043(5) 0.044(6) 0.012(4) 0.013(4) -0.003(4)
O6 0.022(3) 0.025(3) 0.023(3) 0.002(3) 0.008(2) 0.007(3)
C55 0.020(4) 0.028(5) 0.037(5) -0.002(4) 0.005(4) 0.008(4)
C56 0.028(5) 0.027(5) 0.020(5) 0.000(4) 0.007(4) 0.010(4)
C57 0.024(5) 0.017(4) 0.041(5) 0.001(4) 0.013(4) 0.011(4)
C58 0.025(5) 0.040(6) 0.043(6) -0.011(5) 0.013(4) 0.000(4)
C59 0.035(5) 0.042(6) 0.058(7) -0.012(5) 0.029(5) 0.010(5)
C60 0.042(6) 0.041(6) 0.044(6) -0.005(5) 0.020(5) 0.020(5)
N2 0.025(4) 0.033(4) 0.026(4) 0.006(3) 0.017(3) 0.002(3)
C61 0.018(4) 0.018(4) 0.024(4) -0.006(3) -0.006(3) 0.008(3)
C62 0.014(3) 0.019(4) 0.027(4) 0.002(3) 0.001(3) 0.004(3)
C63 0.021(4) 0.019(4) 0.036(5) 0.001(3) 0.007(3) 0.010(3)
C64 0.017(4) 0.028(4) 0.020(4) 0.011(3) 0.002(3) -0.001(3)
C65 0.025(4) 0.029(4) 0.025(4) 0.009(3) -0.003(3) 0.012(3)
C66 0.029(4) 0.019(4) 0.026(4) 0.001(3) -0.001(3) 0.007(3)
O7 0.017(3) 0.021(3) 0.027(3) 0.003(3) 0.013(2) 0.000(2)
C67 0.027(5) 0.026(5) 0.027(5) 0.006(4) 0.010(4) 0.005(4)
C68 0.018(4) 0.022(4) 0.016(4) 0.003(3) -0.001(3) -0.002(3)
C69 0.020(5) 0.038(6) 0.041(6) 0.007(5) 0.017(4) 0.009(4)
C70 0.044(7) 0.043(6) 0.052(7) 0.011(5) 0.030(5) 0.002(5)
C71 0.024(5) 0.046(6) 0.039(5) 0.029(5) 0.019(4) 0.006(4)
C72 0.031(5) 0.041(6) 0.040(5) 0.013(5) 0.014(4) 0.008(4)
O8 0.024(3) 0.025(3) 0.026(3) 0.003(3) 0.000(3) 0.010(3)
C73 0.027(5) 0.026(4) 0.022(4) 0.006(4) 0.010(4) 0.012(4)
C74 0.020(4) 0.035(5) 0.012(4) 0.002(4) 0.013(3) 0.009(4)
C75 0.027(5) 0.025(5) 0.023(5) 0.000(4) 0.011(4) 0.008(4)
C76 0.032(5) 0.034(5) 0.024(5) -0.004(4) 0.003(4) 0.013(4)
C77 0.052(7) 0.056(7) 0.036(6) -0.004(5) 0.024(5) 0.014(6)
C78 0.043(6) 0.047(6) 0.032(6) 0.008(5) 0.021(5) 0.009(5)
N3 0.020(4) 0.031(4) 0.026(4) -0.003(3) 0.011(3) 0.000(3)
C79 0.023(5) 0.023(5) 0.023(5) -0.008(4) 0.003(4) -0.002(4)
C80 0.026(5) 0.032(5) 0.059(7) 0.013(5) 0.010(5) -0.005(4)
C81 0.040(6) 0.037(6) 0.044(7) 0.016(5) -0.007(5) 0.002(5)
C82 0.048(7) 0.036(6) 0.035(6) 0.006(5) -0.011(5) 0.011(5)
C83 0.049(7) 0.034(6) 0.036(6) 0.017(5) 0.012(5) 0.019(5)
C84 0.040(6) 0.025(5) 0.027(5) 0.006(4) 0.011(4) 0.010(4)
C85 0.028(4) 0.032(4) 0.026(5) 0.003(4) 0.008(4) 0.003(3)
C86 0.027(5) 0.042(6) 0.025(5) 0.000(4) 0.011(4) 0.003(4)
C87 0.047(6) 0.048(6) 0.021(5) 0.005(4) 0.009(4) -0.003(5)
C88 0.067(8) 0.064(8) 0.023(5) 0.009(5) -0.001(5) 0.023(6)
C89 0.128(14) 0.039(7) 0.058(8) 0.017(6) 0.005(8) 0.013(8)
C90 0.122(13) 0.029(7) 0.104(12) -0.002(7) -0.006(10) 0.004(7)
C91 0.059(7) 0.032(6) 0.059(7) 0.010(5) -0.002(6) -0.005(5)
C92 0.021(4) 0.036(4) 0.031(5) 0.006(4) 0.013(3) 0.002(3)
C93 0.025(4) 0.036(5) 0.025(4) 0.011(4) 0.019(3) 0.002(4)
C94 0.046(6) 0.090(9) 0.039(6) 0.011(6) 0.003(5) -0.034(6)
C95 0.047(7) 0.100(10) 0.053(7) 0.029(7) 0.012(5) -0.024(6)
C96 0.044(6) 0.043(6) 0.067(8) 0.006(5) 0.036(6) -0.006(5)
C97 0.097(10) 0.089(9) 0.041(7) -0.022(6) 0.046(7) -0.038(8)
C98 0.056(6) 0.070(7) 0.035(6) -0.022(5) 0.027(5) -0.036(5)
C99 0.026(4) 0.025(4) 0.035(5) -0.001(4) 0.014(4) 0.000(3)
C100 0.029(5) 0.041(6) 0.042(6) -0.004(4) 0.019(4) 0.005(4)
C101 0.056(7) 0.058(6) 0.031(5) 0.013(5) 0.019(5) 0.030(5)
C102 0.098(11) 0.083(9) 0.070(8) 0.034(7) 0.053(8) 0.057(8)
C103 0.055(6) 0.046(6) 0.048(7) -0.007(5) 0.031(5) 0.006(5)
C104 0.044(6) 0.049(6) 0.060(7) -0.005(5) 0.003(5) 0.020(5)
C105 0.042(5) 0.058(7) 0.037(6) -0.002(5) 0.015(4) 0.018(5)
C106 0.026(4) 0.038(5) 0.021(4) -0.004(4) 0.009(3) 0.000(4)
N4 0.025(4) 0.029(4) 0.015(4) 0.000(3) 0.006(3) 0.003(3)
C107 0.043(6) 0.020(5) 0.038(6) -0.011(4) 0.010(4) 0.005(4)
C108 0.036(5) 0.051(6) 0.025(5) 0.004(4) 0.003(4) 0.002(4)
C109 0.046(6) 0.045(6) 0.038(6) -0.013(5) 0.003(4) -0.008(5)
C110 0.063(7) 0.024(5) 0.085(8) -0.010(5) 0.035(6) -0.006(5)
C111 0.057(7) 0.022(5) 0.104(9) 0.004(6) -0.018(7) 0.002(5)
C112 0.047(6) 0.039(6) 0.055(6) 0.000(5) 0.001(5) 0.001(5)
Ti4 0.0178(8) 0.0224(8) 0.0209(8) 0.0002(7) 0.0102(6) -0.0008(7)
C113 0.025(5) 0.029(5) 0.029(5) -0.005(4) -0.003(4) -0.012(4)
C114 0.033(5) 0.051(7) 0.025(5) -0.018(5) 0.015(4) -0.009(5)
C115 0.044(6) 0.034(6) 0.061(8) -0.017(5) 0.013(5) -0.016(5)
C116 0.030(5) 0.028(5) 0.065(7) 0.000(5) 0.017(5) 0.001(4)
C117 0.028(5) 0.044(6) 0.048(6) 0.002(5) 0.013(4) -0.002(4)
C118 0.017(4) 0.045(6) 0.025(5) 0.004(4) 0.010(4) 0.004(4)
O9 0.028(3) 0.025(3) 0.017(3) -0.001(3) 0.013(2) -0.003(3)
C119 0.031(5) 0.036(6) 0.027(5) 0.005(4) 0.010(4) 0.000(4)
C120 0.022(4) 0.025(5) 0.014(4) 0.003(3) 0.002(3) 0.000(4)
C121 0.024(5) 0.023(5) 0.031(5) -0.002(4) 0.003(4) -0.001(4)
C122 0.034(5) 0.040(6) 0.019(5) 0.005(4) 0.006(4) -0.014(4)
C123 0.042(6) 0.044(6) 0.036(6) 0.024(5) 0.012(5) 0.004(5)
C124 0.030(5) 0.042(6) 0.036(6) 0.006(5) 0.004(4) -0.012(5)
O10 0.025(3) 0.021(3) 0.022(3) 0.002(3) 0.009(3) -0.005(3)
C125 0.036(5) 0.016(4) 0.019(4) -0.004(3) 0.007(3) -0.001(3)
C126 0.031(4) 0.008(3) 0.019(4) -0.006(3) 0.011(3) -0.005(3)
C127 0.036(5) 0.019(4) 0.020(4) 0.003(3) 0.002(3) -0.005(3)
C128 0.043(5) 0.039(5) 0.030(5) 0.003(4) 0.016(4) -0.014(4)
C129 0.050(6) 0.048(6) 0.025(5) 0.009(4) 0.016(4) -0.018(4)
C130 0.054(6) 0.033(5) 0.014(4) 0.007(3) 0.006(4) -0.017(4)
Ti3 0.0179(8) 0.0199(8) 0.0183(8) 0.0014(7) 0.0076(6) -0.0009(7)
C131 0.027(4) 0.011(3) 0.025(4) -0.001(3) 0.008(3) -0.004(3)
C132 0.022(4) 0.027(4) 0.027(5) 0.002(3) 0.005(3) -0.008(3)
C133 0.024(4) 0.026(4) 0.022(4) 0.001(3) 0.008(3) 0.004(3)
C134 0.026(4) 0.012(3) 0.017(4) 0.002(3) 0.006(3) -0.002(3)
C135 0.023(4) 0.015(4) 0.027(4) 0.002(3) 0.006(3) 0.001(3)
C136 0.030(4) 0.025(4) 0.022(4) -0.001(3) 0.010(3) -0.004(3)
O11 0.019(3) 0.024(3) 0.025(3) -0.005(3) 0.004(2) 0.002(3)
C137 0.031(5) 0.023(5) 0.021(5) 0.005(4) 0.006(4) -0.001(4)
C138 0.022(4) 0.012(4) 0.025(5) 0.003(3) 0.009(4) -0.004(3)
C139 0.017(4) 0.028(5) 0.024(5) 0.004(4) 0.009(4) -0.002(4)
C140 0.027(5) 0.045(6) 0.017(4) 0.004(4) -0.002(4) 0.009(4)
C141 0.033(5) 0.029(5) 0.025(5) -0.012(4) 0.016(4) 0.004(4)
C142 0.016(4) 0.023(4) 0.020(4) 0.005(3) 0.008(3) -0.004(3)
O12 0.026(3) 0.023(3) 0.027(3) 0.001(3) 0.010(3) -0.002(3)
C143 0.036(6) 0.036(6) 0.027(5) 0.009(4) -0.007(4) -0.014(4)
C144 0.021(4) 0.035(5) 0.016(4) -0.002(4) -0.001(3) 0.002(4)
C145 0.022(5) 0.048(5) 0.020(5) 0.006(4) 0.005(4) 0.007(4)
C146 0.019(5) 0.060(6) 0.034(6) 0.003(5) 0.003(4) 0.008(4)
C147 0.025(5) 0.061(7) 0.041(6) -0.025(5) -0.002(4) 0.009(5)
C148 0.039(6) 0.041(6) 0.029(5) -0.015(4) 0.011(5) 0.002(5)
N5 0.015(4) 0.018(4) 0.028(4) 0.000(3) 0.004(3) -0.002(3)
C149 0.016(5) 0.050(6) 0.034(6) 0.002(5) 0.008(4) 0.002(4)
C150 0.033(6) 0.057(7) 0.027(5) 0.012(5) 0.005(4) 0.002(5)
C151 0.046(7) 0.060(8) 0.048(7) 0.029(6) 0.003(5) 0.020(6)
C152 0.029(5) 0.044(6) 0.050(7) 0.016(5) 0.011(5) 0.013(5)
C153 0.035(6) 0.054(7) 0.030(5) 0.000(5) 0.008(4) 0.007(5)
C154 0.025(5) 0.047(6) 0.021(5) 0.003(4) 0.009(4) 0.004(4)
N6 0.033(4) 0.025(4) 0.021(4) -0.002(3) 0.012(3) -0.005(3)
C155 0.040(6) 0.026(5) 0.025(5) 0.000(4) 0.014(4) 0.008(4)
C156 0.031(6) 0.035(6) 0.043(6) 0.001(5) 0.012(5) 0.002(5)
C157 0.050(7) 0.045(7) 0.049(7) 0.001(5) 0.023(5) 0.001(5)
C158 0.040(6) 0.061(8) 0.039(6) 0.007(5) -0.001(5) -0.015(6)
C159 0.026(5) 0.053(7) 0.050(7) 0.000(5) 0.002(5) -0.011(5)
C160 0.023(5) 0.050(6) 0.027(5) -0.002(5) 0.007(4) -0.004(5)
O13 0.020(3) 0.029(3) 0.019(3) -0.003(3) 0.015(2) -0.004(3)
C161 0.027(5) 0.032(6) 0.035(6) 0.002(4) 0.011(4) -0.001(4)
C162 0.015(4) 0.030(5) 0.036(5) 0.003(4) 0.006(4) -0.007(4)
C163 0.023(5) 0.064(7) 0.029(5) 0.002(5) 0.013(4) -0.010(5)
C164 0.040(6) 0.103(11) 0.022(5) 0.002(6) 0.001(4) 0.030(7)
C165 0.057(8) 0.095(10) 0.015(5) -0.007(6) 0.002(5) 0.038(7)
C166 0.031(6) 0.065(8) 0.046(7) -0.004(6) 0.010(5) 0.014(6)
O14 0.024(3) 0.026(3) 0.021(3) 0.011(3) 0.006(2) 0.002(3)
C167 0.031(5) 0.037(6) 0.017(4) 0.014(4) -0.001(4) -0.003(4)
C168 0.035(5) 0.037(5) 0.021(5) 0.016(4) 0.010(4) 0.000(4)
C169 0.021(4) 0.030(5) 0.022(4) 0.006(4) 0.000(3) -0.006(4)
C170 0.029(5) 0.032(5) 0.041(5) 0.024(4) 0.005(4) 0.002(4)
C171 0.057(7) 0.042(7) 0.059(7) 0.026(6) 0.017(6) -0.006(6)
C172 0.040(6) 0.065(8) 0.033(6) 0.026(6) 0.014(4) 0.004(5)
N7 0.023(4) 0.025(4) 0.031(4) 0.004(3) 0.004(3) 0.003(3)
C173 0.027(2) 0.0218(19) 0.032(2) 0.0011(16) 0.0044(16) -0.0039(15)
C174 0.027(2) 0.0218(19) 0.032(2) 0.0011(16) 0.0044(16) -0.0039(15)
C175 0.027(2) 0.0218(19) 0.032(2) 0.0011(16) 0.0044(16) -0.0039(15)
C176 0.027(2) 0.0218(19) 0.032(2) 0.0011(16) 0.0044(16) -0.0039(15)
C177 0.027(2) 0.0218(19) 0.032(2) 0.0011(16) 0.0044(16) -0.0039(15)
C178 0.027(2) 0.0218(19) 0.032(2) 0.0011(16) 0.0044(16) -0.0039(15)
O15 0.019(3) 0.026(3) 0.022(3) -0.006(3) 0.009(2) 0.002(3)
C179 0.031(5) 0.027(5) 0.032(5) -0.012(4) 0.011(4) -0.005(4)
C180 0.024(5) 0.023(5) 0.035(5) -0.005(4) 0.010(4) 0.004(4)
C181 0.043(6) 0.042(6) 0.014(5) -0.007(4) 0.015(4) -0.003(5)
C182 0.027(5) 0.052(7) 0.032(5) -0.008(5) 0.014(4) -0.009(5)
C183 0.058(7) 0.037(6) 0.030(5) -0.019(5) 0.009(5) 0.007(6)
C184 0.052(6) 0.019(5) 0.039(6) -0.008(4) 0.016(5) 0.002(4)
O16 0.021(3) 0.038(4) 0.020(3) 0.005(3) 0.014(2) 0.000(3)
C185 0.035(2) 0.048(3) 0.033(2) 0.000(2) 0.0165(19) -0.008(2)
C186 0.035(2) 0.048(3) 0.033(2) 0.000(2) 0.0165(19) -0.008(2)
C187 0.035(2) 0.048(3) 0.033(2) 0.000(2) 0.0165(19) -0.008(2)
C188 0.035(2) 0.048(3) 0.033(2) 0.000(2) 0.0165(19) -0.008(2)
C189 0.035(2) 0.048(3) 0.033(2) 0.000(2) 0.0165(19) -0.008(2)
C190 0.035(2) 0.048(3) 0.033(2) 0.000(2) 0.0165(19) -0.008(2)
N8 0.025(4) 0.019(4) 0.027(4) 0.001(3) 0.007(3) 0.004(3)
C191 0.032(5) 0.031(5) 0.030(5) 0.006(4) 0.019(4) -0.002(4)
C192 0.044(7) 0.043(6) 0.030(5) 0.005(5) 0.011(5) 0.007(5)
C193 0.052(7) 0.038(6) 0.060(8) 0.008(6) 0.007(6) -0.009(5)
C194 0.050(7) 0.046(7) 0.043(7) 0.000(6) 0.002(5) -0.016(6)
C195 0.061(8) 0.039(6) 0.065(8) 0.011(6) 0.036(6) -0.006(6)
C196 0.038(6) 0.028(5) 0.043(6) 0.006(5) 0.019(5) 0.006(4)
C197 0.040(5) 0.028(4) 0.031(5) -0.011(4) 0.019(4) -0.003(4)
C198 0.033(5) 0.026(5) 0.042(6) -0.003(4) 0.021(4) -0.005(4)
C199 0.067(8) 0.043(6) 0.051(7) -0.014(5) 0.025(6) -0.026(5)
C200 0.114(11) 0.054(7) 0.054(7) -0.030(6) 0.041(7) -0.044(8)
C201 0.090(10) 0.029(6) 0.110(12) -0.017(7) 0.036(9) -0.019(6)
C202 0.090(11) 0.037(8) 0.170(18) 0.030(9) 0.000(11) -0.010(7)
C203 0.068(8) 0.042(7) 0.093(10) 0.005(6) -0.016(7) 0.010(6)
C204 0.030(4) 0.031(4) 0.022(4) 0.000(3) 0.002(3) 0.007(3)
C205 0.023(4) 0.027(5) 0.034(5) -0.007(4) 0.008(3) 0.000(4)
C206 0.072(8) 0.064(7) 0.030(5) 0.009(5) 0.029(5) 0.014(6)
C207 0.070(8) 0.072(8) 0.035(6) 0.004(5) 0.029(5) 0.005(6)
C208 0.063(8) 0.060(7) 0.041(6) -0.016(5) 0.027(6) -0.015(6)
C209 0.039(6) 0.102(11) 0.068(9) -0.039(8) 0.013(6) 0.032(6)
C210 0.048(6) 0.079(9) 0.039(6) -0.020(6) 0.009(5) 0.029(6)
C211 0.027(4) 0.032(4) 0.021(4) -0.002(3) 0.000(3) -0.008(3)
C212 0.038(5) 0.026(5) 0.037(5) 0.007(4) 0.003(4) 0.000(4)
C213 0.038(5) 0.075(8) 0.042(6) -0.002(5) 0.014(5) -0.016(5)
C214 0.043(6) 0.146(13) 0.028(6) -0.008(7) 0.020(5) -0.003(7)
C215 0.043(6) 0.053(6) 0.045(6) 0.019(5) 0.018(5) -0.004(5)
C216 0.054(7) 0.135(12) 0.056(8) 0.037(8) 0.000(6) -0.057(8)
C217 0.060(7) 0.099(10) 0.021(5) 0.024(6) 0.007(5) -0.036(7)
C218 0.033(5) 0.021(4) 0.025(5) 0.000(3) 0.005(4) -0.002(3)
C219 0.047(6) 0.026(5) 0.033(5) 0.015(4) 0.002(4) 0.010(4)
C220 0.099(12) 0.032(6) 0.081(10) -0.015(6) -0.039(9) 0.002(7)
C221 0.114(13) 0.029(6) 0.086(10) -0.014(6) -0.025(9) 0.009(8)
C222 0.135(13) 0.040(7) 0.041(7) 0.013(5) -0.002(7) 0.039(8)
C223 0.069(8) 0.051(6) 0.036(6) -0.006(5) -0.010(5) 0.029(6)
C224 0.056(7) 0.040(5) 0.038(6) -0.003(5) 0.005(5) 0.009(5)
C225 0.085(8) 0.056(7) 0.057(7) 0.030(6) 0.016(6) 0.007(6)
C226 0.22(2) 0.029(6) 0.095(10) -0.007(6) 0.095(13) -0.030(9)
C227 0.151(15) 0.065(9) 0.185(19) 0.065(10) 0.140(15) 0.063(10)
C228 0.069(8) 0.138(14) 0.194(18) 0.145(14) 0.061(10) 0.040(9)
C229 0.132(12) 0.070(8) 0.053(7) 0.009(6) -0.003(8) -0.072(9)
C230 0.115(12) 0.048(7) 0.098(10) 0.018(7) 0.056(9) 0.008(7)
C231 0.117(15) 0.118(15) 0.22(2) 0.100(15) -0.071(14) -0.042(12)
C232 0.159(19) 0.066(11) 0.122(16) 0.001(10) 0.056(14) -0.017(11)
C233 0.180(18) 0.061(10) 0.058(10) 0.002(8) -0.016(11) 0.001(11)
C234 0.16(2) 0.14(2) 0.44(6) -0.17(3) 0.12(3) -0.078(18)
C235 0.50(6) 0.041(10) 0.066(12) 0.002(8) 0.01(2) -0.054(19)
C236 0.22(3) 0.077(14) 0.37(4) -0.05(2) 0.21(3) 0.026(15)
C237 0.068(11) 0.080(10) 0.099(12) -0.009(9) 0.006(9) 0.024(8)
C238 0.153(15) 0.107(14) 0.068(11) 0.005(10) 0.035(11) -0.053(12)
C239 0.077(9) 0.035(7) 0.063(8) -0.012(6) -0.018(7) -0.002(6)
C240 0.044(6) 0.042(6) 0.056(7) 0.000(5) 0.005(5) 0.001(5)
C241 0.056(7) 0.052(7) 0.042(6) -0.003(5) -0.020(5) 0.006(5)
C242 0.061(8) 0.060(8) 0.073(9) -0.027(7) 0.024(6) 0.002(6)
C243 0.052(7) 0.042(6) 0.059(7) -0.010(5) -0.008(6) -0.008(5)
C244 0.046(7) 0.058(8) 0.057(7) 0.001(6) 0.005(6) -0.005(6)
C245 0.110(14) 0.114(13) 0.074(10) -0.022(9) 0.038(10) -0.045(11)
C246 0.034(5) 0.057(6) 0.053(6) 0.016(5) 0.014(4) -0.013(4)
C247 0.074(8) 0.046(6) 0.110(10) 0.044(6) 0.043(7) 0.003(5)
C248 0.072(8) 0.085(9) 0.074(9) 0.036(7) 0.035(7) -0.017(7)
C249 0.052(6) 0.094(10) 0.042(6) 0.020(6) 0.020(5) -0.016(6)
C250 0.073(8) 0.075(8) 0.099(10) 0.003(7) 0.070(8) -0.015(7)
C251 0.039(5) 0.066(7) 0.050(6) 0.014(5) 0.028(5) 0.009(5)
C252 0.071(9) 0.132(12) 0.085(10) -0.021(9) 0.002(7) -0.047(9)
C253 0.25(3) 0.097(14) 0.034(8) 0.005(9) 0.029(11) 0.122(17)
C254 0.25(3) 0.041(8) 0.038(8) 0.000(6) 0.016(11) -0.057(11)
C255 0.085(11) 0.21(2) 0.044(8) 0.026(11) -0.013(7) -0.100(15)
C256 0.084(11) 0.115(15) 0.076(10) 0.021(10) -0.017(8) 0.000(10)
C257 0.080(10) 0.116(15) 0.075(11) -0.007(10) 0.003(8) -0.028(11)
C258 0.075(9) 0.166(17) 0.035(8) 0.026(10) 0.016(7) 0.022(11)
C259 0.228 0.118 0.020 0.000 0.005 0.141
C260 0.142(15) 0.048(8) 0.045(8) 0.018(6) -0.004(8) 0.016(9)
C261 0.30(4) 0.23(3) 0.059(12) 0.087(16) -0.080(17) -0.23(3)
C262 0.35(5) 0.43(7) 0.073(17) 0.06(3) -0.10(2) 0.03(5)
C263 0.118(16) 0.27(3) 0.050(10) 0.058(16) 0.047(11) 0.14(2)
C264 0.40(4) 0.032(8) 0.050(10) -0.017(6) -0.071(16) 0.057(15)
C265 0.126(15) 0.064(9) 0.071(9) 0.002(8) -0.041(9) -0.053(10)
C266 0.151 0.056 0.031 0.006 0.000 0.000

loop_
_atom_type_symbol
_atom_type_description
_atom_type_scat_dispersion_real
_atom_type_scat_dispersion_imag
_atom_type_scat_source
C C 0.0033 0.0016 'International Tables Vol C Tables 4.2.6.8 and 6.1.1.4'
N N 0.0061 0.0033 'International Tables Vol C Tables 4.2.6.8 and 6.1.1.4'
O O 0.0106 0.0060 'International Tables Vol C Tables 4.2.6.8 and 6.1.1.4'
Ti Ti 0.2776 0.4457 'International Tables Vol C Tables 4.2.6.8 and 6.1.1.4'
H H 0.0000 0.0000 'International Tables Vol C Tables 4.2.6.8 and 6.1.1.4'

loop_
_geom_angle_atom_site_label_1
_geom_angle_atom_site_label_2
_geom_angle_atom_site_label_3
_geom_angle
_geom_angle_site_symmetry_1
_geom_angle_site_symmetry_3
C2 C1 C6 120.0 . .
C2 C1 C7 121.4(4) . .
C6 C1 C7 118.5(4) . .
C1 C2 C3 120.0 . .
C1 C2 H2 120.0 . .
C3 C2 H2 120.0 . .
C4 C3 C2 120.0 . .
C4 C3 H3 120.0 . .
C2 C3 H3 120.0 . .
C5 C4 C3 120.0 . .
C5 C4 H4 120.0 . .
C3 C4 H4 120.0 . .
C6 C5 C4 120.0 . .
C6 C5 H5 120.0 . .
C4 C5 H5 120.0 . .
C5 C6 C1 120.0 . .
C5 C6 H6 120.0 . .
C1 C6 H6 120.0 . .
C8 O1 Ti1 138.0(5) . .
C8 C7 C12 120.0 . .
C8 C7 C1 120.6(4) . .
C12 C7 C1 119.4(4) . .
O1 C8 C9 123.2(4) . .
O1 C8 C7 116.8(4) . .
C9 C8 C7 120.0 . .
C8 C9 C10 120.0 . .
C8 C9 C13 124.3(4) . .
C10 C9 C13 115.0(4) . .
C11 C10 C9 120.0 . .
C11 C10 H10 120.0 . .
C9 C10 H10 120.0 . .
C12 C11 C10 120.0 . .
C12 C11 H11 120.0 . .
C10 C11 H11 120.0 . .
C11 C12 C7 120.0 . .
C11 C12 H12 120.0 . .
C7 C12 H12 120.0 . .
C14 O2 Ti1 136.9(4) . .
C14 C13 C18 120.0 . .
C14 C13 C9 126.0(4) . .
C18 C13 C9 114.0(4) . .
O2 C14 C15 119.1(4) . .
O2 C14 C13 120.9(4) . .
C15 C14 C13 120.0 . .
C16 C15 C14 120.0 . .
C16 C15 C19 116.4(4) . .
C14 C15 C19 123.5(4) . .
C15 C16 C17 120.0 . .
C15 C16 H16 120.0 . .
C17 C16 H16 120.0 . .
C16 C17 C18 120.0 . .
C16 C17 H17 120.0 . .
C18 C17 H17 120.0 . .
C17 C18 C13 120.0 . .
C17 C18 H18 120.0 . .
C13 C18 H18 120.0 . .
O2 Ti1 O1 90.9(3) . .
O2 Ti1 O5 107.9(3) . .
O1 Ti1 O5 96.4(3) . .
O2 Ti1 O6 97.8(3) . .
O1 Ti1 O6 166.8(3) . .
O5 Ti1 O6 90.3(2) . .
O2 Ti1 N1 162.3(3) . .
O1 Ti1 N1 81.9(3) . .
O5 Ti1 N1 89.1(3) . .
O6 Ti1 N1 86.9(3) . .
O2 Ti1 N2 88.4(3) . .
O1 Ti1 N2 80.7(3) . .
O5 Ti1 N2 163.5(3) . .
O6 Ti1 N2 89.7(3) . .
N1 Ti1 N2 74.5(3) . .
C20 C19 C24 120.0 . .
C20 C19 C15 121.7(4) . .
C24 C19 C15 117.5(4) . .
C19 C20 C21 120.0 . .
C19 C20 H20 120.0 . .
C21 C20 H20 120.0 . .
C20 C21 C22 120.0 . .
C20 C21 H21 120.0 . .
C22 C21 H21 120.0 . .
C23 C22 C21 120.0 . .
C23 C22 C25 122.8(3) . .
C21 C22 C25 116.7(3) . .
C24 C23 C22 120.0 . .
C24 C23 H23 120.0 . .
C22 C23 H23 120.0 . .
C23 C24 C19 120.0 . .
C23 C24 H24 120.0 . .
C19 C24 H24 120.0 . .
C26 O3 Ti2 135.6(4) . .
C26 C25 C30 120.0 . .
C26 C25 C22 123.8(4) . .
C30 C25 C22 116.1(3) . .
O3 C26 C27 121.5(4) . .
O3 C26 C25 118.5(4) . .
C27 C26 C25 120.0 . .
C26 C27 C28 120.0 . .
C26 C27 C31 125.8(3) . .
C28 C27 C31 114.0(3) . .
C29 C28 C27 120.0 . .
C29 C28 H28 120.0 . .
C27 C28 H28 120.0 . .
C28 C29 C30 120.0 . .
C28 C29 H29 120.0 . .
C30 C29 H29 120.0 . .
C29 C30 C25 120.0 . .
C29 C30 H30 120.0 . .
C25 C30 H30 120.0 . .
C32 O4 Ti2 139.0(5) . .
C32 C31 C36 120.0 . .
C32 C31 C27 124.3(4) . .
C36 C31 C27 114.8(4) . .
O4 C32 C31 122.3(4) . .
O4 C32 C33 117.7(4) . .
C31 C32 C33 120.0 . .
C32 C33 C34 120.0 . .
C32 C33 C37 121.0(4) . .
C34 C33 C37 119.0(4) . .
C35 C34 C33 120.0 . .
C35 C34 H34 120.0 . .
C33 C34 H34 120.0 . .
C34 C35 C36 120.0 . .
C34 C35 H35 120.0 . .
C36 C35 H35 120.0 . .
C35 C36 C31 120.0 . .
C35 C36 H36 120.0 . .
C31 C36 H36 120.0 . .
O3 Ti2 O8 108.6(3) . .
O3 Ti2 O4 91.4(3) . .
O8 Ti2 O4 97.0(3) . .
O3 Ti2 O7 95.4(2) . .
O8 Ti2 O7 91.2(2) . .
O4 Ti2 O7 167.1(3) . .
O3 Ti2 N4 163.9(2) . .
O8 Ti2 N4 87.1(3) . .
O4 Ti2 N4 83.1(3) . .
O7 Ti2 N4 87.4(3) . .
O3 Ti2 N3 91.6(3) . .
O8 Ti2 N3 159.7(3) . .
O4 Ti2 N3 79.8(3) . .
O7 Ti2 N3 89.1(2) . .
N4 Ti2 N3 72.6(3) . .
C38 C37 C42 120.0 . .
C38 C37 C33 120.4(4) . .
C42 C37 C33 119.5(4) . .
C37 C38 C39 120.0 . .
C37 C38 H38 120.0 . .
C39 C38 H38 120.0 . .
C40 C39 C38 120.0 . .
C40 C39 H39 120.0 . .
C38 C39 H39 120.0 . .
C39 C40 C41 120.0 . .
C39 C40 H40 120.0 . .
C41 C40 H40 120.0 . .
C42 C41 C40 120.0 . .
C42 C41 H41 120.0 . .
C40 C41 H41 120.0 . .
C41 C42 C37 120.0 . .
C41 C42 H42 120.0 . .
C37 C42 H42 120.0 . .
C85 N1 Ti1 116.9(5) . .
C85 N1 H1A 107.9 . .
Ti1 N1 H1A 108.1 . .
C85 N1 H1B 108.2 . .
Ti1 N1 H1B 108.2 . .
H1A N1 H1B 107.2 . .
C44 C43 C48 120.0 . .
C44 C43 C49 121.1(4) . .
C48 C43 C49 118.8(4) . .
C43 C44 C45 120.0 . .
C43 C44 H44 120.0 . .
C45 C44 H44 120.0 . .
C46 C45 C44 120.0 . .
C46 C45 H45 120.0 . .
C44 C45 H45 120.0 . .
C47 C46 C45 120.0 . .
C47 C46 H46 120.0 . .
C45 C46 H46 120.0 . .
C48 C47 C46 120.0 . .
C48 C47 H47 120.0 . .
C46 C47 H47 120.0 . .
C47 C48 C43 120.0 . .
C47 C48 H48 120.0 . .
C43 C48 H48 120.0 . .
C50 O5 Ti1 135.7(4) . .
C50 C49 C54 120.0 . .
C50 C49 C43 123.2(4) . .
C54 C49 C43 116.4(4) . .
O5 C50 C49 119.0(4) . .
O5 C50 C51 121.0(4) . .
C49 C50 C51 120.0 . .
C50 C51 C52 120.0 . .
C50 C51 C55 124.9(4) . .
C52 C51 C55 114.8(4) . .
C53 C52 C51 120.0 . .
C53 C52 H52 120.0 . .
C51 C52 H52 120.0 . .
C54 C53 C52 120.0 . .
C54 C53 H53 120.0 . .
C52 C53 H53 120.0 . .
C53 C54 C49 120.0 . .
C53 C54 H54 120.0 . .
C49 C54 H54 120.0 . .
C56 O6 Ti1 130.5(5) . .
C56 C55 C60 120.0 . .
C56 C55 C51 122.2(4) . .
C60 C55 C51 116.9(4) . .
O6 C56 C57 121.1(4) . .
O6 C56 C55 118.7(4) . .
C57 C56 C55 120.0 . .
C56 C57 C58 120.0 . .
C56 C57 C61 121.4(4) . .
C58 C57 C61 118.2(4) . .
C59 C58 C57 120.0 . .
C59 C58 H58 120.0 . .
C57 C58 H58 120.0 . .
C60 C59 C58 120.0 . .
C60 C59 H59 120.0 . .
C58 C59 H59 120.0 . .
C59 C60 C55 120.0 . .
C59 C60 H60 120.0 . .
C55 C60 H60 120.0 . .
C92 N2 Ti1 107.7(5) . .
C92 N2 H2A 110.0 . .
Ti1 N2 H2A 110.1 . .
C92 N2 H2B 110.3 . .
Ti1 N2 H2B 110.2 . .
H2A N2 H2B 108.5 . .
C62 C61 C66 120.0 . .
C62 C61 C57 119.9(4) . .
C66 C61 C57 120.1(4) . .
C61 C62 C63 120.0 . .
C61 C62 H62 120.0 . .
C63 C62 H62 120.0 . .
C62 C63 C64 120.0 . .
C62 C63 H63 120.0 . .
C64 C63 H63 120.0 . .
C65 C64 C63 120.0 . .
C65 C64 C67 120.7(4) . .
C63 C64 C67 119.3(4) . .
C64 C65 C66 120.0 . .
C64 C65 H65 120.0 . .
C66 C65 H65 120.0 . .
C65 C66 C61 120.0 . .
C65 C66 H66 120.0 . .
C61 C66 H66 120.0 . .
C68 O7 Ti2 127.4(5) . .
C68 C67 C72 120.0 . .
C68 C67 C64 121.4(4) . .
C72 C67 C64 117.9(4) . .
O7 C68 C69 120.1(4) . .
O7 C68 C67 119.7(4) . .
C69 C68 C67 120.0 . .
C68 C69 C70 120.0 . .
C68 C69 C73 121.3(4) . .
C70 C69 C73 118.3(4) . .
C69 C70 C71 120.0 . .
C69 C70 H70 120.0 . .
C71 C70 H70 120.0 . .
C70 C71 C72 120.0 . .
C70 C71 H71 120.0 . .
C72 C71 H71 120.0 . .
C71 C72 C67 120.0 . .
C71 C72 H72 120.0 . .
C67 C72 H72 120.0 . .
C74 O8 Ti2 132.9(5) . .
C74 C73 C78 120.0 . .
C74 C73 C69 124.8(4) . .
C78 C73 C69 115.1(4) . .
O8 C74 C73 120.4(4) . .
O8 C74 C75 119.6(4) . .
C73 C74 C75 120.0 . .
C76 C75 C74 120.0 . .
C76 C75 C79 118.1(4) . .
C74 C75 C79 121.5(4) . .
C77 C76 C75 120.0 . .
C77 C76 H76 120.0 . .
C75 C76 H76 120.0 . .
C78 C77 C76 120.0 . .
C78 C77 H77 120.0 . .
C76 C77 H77 120.0 . .
C77 C78 C73 120.0 . .
C77 C78 H78 120.0 . .
C73 C78 H78 120.0 . .
C99 N3 Ti2 109.9(5) . .
C99 N3 H3A 109.7 . .
Ti2 N3 H3A 109.7 . .
C99 N3 H3B 109.6 . .
Ti2 N3 H3B 109.7 . .
H3A N3 H3B 108.2 . .
C80 C79 C84 120.0 . .
C80 C79 C75 118.5(4) . .
C84 C79 C75 121.5(4) . .
C79 C80 C81 120.0 . .
C79 C80 H80 120.0 . .
C81 C80 H80 120.0 . .
C82 C81 C80 120.0 . .
C82 C81 H81 120.0 . .
C80 C81 H81 120.0 . .
C81 C82 C83 120.0 . .
C81 C82 H82 120.0 . .
C83 C82 H82 120.0 . .
C82 C83 C84 120.0 . .
C82 C83 H83 120.0 . .
C84 C83 H83 120.0 . .
C83 C84 C79 120.0 . .
C83 C84 H84 120.0 . .
C79 C84 H84 120.0 . .
N1 C85 C92 104.9(7) . .
N1 C85 C86 112.9(6) . .
C92 C85 C86 115.9(7) . .
N1 C85 H85 107.6 . .
C92 C85 H85 107.5 . .
C86 C85 H85 107.6 . .
C87 C86 C91 120.0 . .
C87 C86 C85 122.3(5) . .
C91 C86 C85 117.5(5) . .
C88 C87 C86 120.0 . .
C88 C87 H87 120.0 . .
C86 C87 H87 120.0 . .
C87 C88 C89 120.0 . .
C87 C88 H88 120.0 . .
C89 C88 H88 120.0 . .
C88 C89 C90 120.0 . .
C88 C89 H89 120.0 . .
C90 C89 H89 120.0 . .
C91 C90 C89 120.0 . .
C91 C90 H90 120.0 . .
C89 C90 H90 120.0 . .
C90 C91 C86 120.0 . .
C90 C91 H91 120.0 . .
C86 C91 H91 120.0 . .
C85 C92 N2 106.0(6) . .
C85 C92 C93 115.4(7) . .
N2 C92 C93 111.9(6) . .
C85 C92 H92 107.7 . .
N2 C92 H92 107.8 . .
C93 C92 H92 107.7 . .
C94 C93 C98 120.0 . .
C94 C93 C92 121.6(5) . .
C98 C93 C92 118.4(5) . .
C95 C94 C93 120.0 . .
C95 C94 H94 120.0 . .
C93 C94 H94 120.0 . .
C94 C95 C96 120.0 . .
C94 C95 H95 120.0 . .
C96 C95 H95 120.0 . .
C95 C96 C97 120.0 . .
C95 C96 H96 120.0 . .
C97 C96 H96 120.0 . .
C98 C97 C96 120.0 . .
C98 C97 H97 120.0 . .
C96 C97 H97 120.0 . .
C97 C98 C93 120.0 . .
C97 C98 H98 120.0 . .
C93 C98 H98 120.0 . .
C100 C99 N3 112.5(6) . .
C100 C99 C106 117.2(6) . .
N3 C99 C106 104.2(6) . .
C100 C99 H99 107.5 . .
N3 C99 H99 107.5 . .
C106 C99 H99 107.6 . .
C101 C100 C105 120.0 . .
C101 C100 C99 117.6(5) . .
C105 C100 C99 122.2(5) . .
C100 C101 C102 120.0 . .
C100 C101 H101 120.0 . .
C102 C101 H101 120.0 . .
C101 C102 C103 120.0 . .
C101 C102 H102 120.0 . .
C103 C102 H102 120.0 . .
C104 C103 C102 120.0 . .
C104 C103 H103 120.0 . .
C102 C103 H103 120.0 . .
C103 C104 C105 120.0 . .
C103 C104 H104 120.0 . .
C105 C104 H104 120.0 . .
C104 C105 C100 120.0 . .
C104 C105 H105 120.0 . .
C100 C105 H105 120.0 . .
N4 C106 C107 112.7(6) . .
N4 C106 C99 106.1(7) . .
C107 C106 C99 115.1(6) . .
N4 C106 H106 107.5 . .
C107 C106 H106 107.7 . .
C99 C106 H106 107.5 . .
C106 N4 Ti2 118.9(5) . .
C106 N4 H4A 107.6 . .
Ti2 N4 H4A 107.6 . .
C106 N4 H4B 107.6 . .
Ti2 N4 H4B 107.5 . .
H4A N4 H4B 107.0 . .
C108 C107 C112 120.0 . .
C108 C107 C106 121.2(5) . .
C112 C107 C106 118.0(5) . .
C107 C108 C109 120.0 . .
C107 C108 H108 120.0 . .
C109 C108 H108 120.0 . .
C110 C109 C108 120.0 . .
C110 C109 H109 120.0 . .
C108 C109 H109 120.0 . .
C109 C110 C111 120.0 . .
C109 C110 H110 120.0 . .
C111 C110 H110 120.0 . .
C110 C111 C112 120.0 . .
C110 C111 H111 120.0 . .
C112 C111 H111 120.0 . .
C111 C112 C107 120.0 . .
C111 C112 H112 120.0 . .
C107 C112 H112 120.0 . .
O11 Ti4 O16 107.4(3) . .
O11 Ti4 O15 97.2(3) . .
O16 Ti4 O15 91.2(2) . .
O11 Ti4 O12 91.3(3) . .
O16 Ti4 O12 96.5(3) . .
O15 Ti4 O12 166.2(3) . .
O11 Ti4 N8 161.5(3) . .
O16 Ti4 N8 89.9(3) . .
O15 Ti4 N8 88.7(3) . .
O12 Ti4 N8 80.0(3) . .
O11 Ti4 N7 88.8(3) . .
O16 Ti4 N7 163.7(3) . .
O15 Ti4 N7 88.5(3) . .
O12 Ti4 N7 80.9(3) . .
N8 Ti4 N7 73.8(3) . .
C114 C113 C118 120.0 . .
C114 C113 C119 119.0(4) . .
C118 C113 C119 121.0(4) . .
C113 C114 C115 120.0 . .
C113 C114 H114 120.0 . .
C115 C114 H114 120.0 . .
C114 C115 C116 120.0 . .
C114 C115 H115 120.0 . .
C116 C115 H115 120.0 . .
C117 C116 C115 120.0 . .
C117 C116 H116 120.0 . .
C115 C116 H116 120.0 . .
C116 C117 C118 120.0 . .
C116 C117 H117 120.0 . .
C118 C117 H117 120.0 . .
C117 C118 C113 120.0 . .
C117 C118 H118 120.0 . .
C113 C118 H118 120.0 . .
C120 O9 Ti3 137.2(5) . .
C120 C119 C124 120.0 . .
C120 C119 C113 122.2(4) . .
C124 C119 C113 117.8(4) . .
O9 C120 C121 122.8(4) . .
O9 C120 C119 117.2(4) . .
C121 C120 C119 120.0 . .
C120 C121 C122 120.0 . .
C120 C121 C125 124.5(4) . .
C122 C121 C125 114.8(4) . .
C121 C122 C123 120.0 . .
C121 C122 H122 120.0 . .
C123 C122 H122 120.0 . .
C124 C123 C122 120.0 . .
C124 C123 H123 120.0 . .
C122 C123 H123 120.0 . .
C123 C124 C119 120.0 . .
C123 C124 H124 120.0 . .
C119 C124 H124 120.0 . .
C126 O10 Ti3 137.3(5) . .
C126 C125 C130 120.0 . .
C126 C125 C121 125.7(4) . .
C130 C125 C121 114.2(4) . .
O10 C126 C125 121.6(4) . .
O10 C126 C127 118.3(4) . .
C125 C126 C127 120.0 . .
C128 C127 C126 120.0 . .
C128 C127 C131 114.7(4) . .
C126 C127 C131 125.2(4) . .
C127 C128 C129 120.0 . .
C127 C128 H128 120.0 . .
C129 C128 H128 120.0 . .
C128 C129 C130 120.0 . .
C128 C129 H129 120.0 . .
C130 C129 H129 120.0 . .
C129 C130 C125 120.0 . .
C129 C130 H130 120.0 . .
C125 C130 H130 120.0 . .
O10 Ti3 O13 107.9(3) . .
O10 Ti3 O14 96.1(3) . .
O13 Ti3 O14 90.4(2) . .
O10 Ti3 O9 90.3(3) . .
O13 Ti3 O9 98.3(2) . .
O14 Ti3 O9 167.1(3) . .
O10 Ti3 N5 162.9(3) . .
O13 Ti3 N5 87.7(3) . .
O14 Ti3 N5 90.7(3) . .
O9 Ti3 N5 80.2(3) . .
O10 Ti3 N6 90.5(3) . .
O13 Ti3 N6 161.6(3) . .
O14 Ti3 N6 87.6(3) . .
O9 Ti3 N6 81.1(3) . .
N5 Ti3 N6 74.1(3) . .
C132 C131 C136 120.0 . .
C132 C131 C127 121.2(4) . .
C136 C131 C127 118.3(4) . .
C131 C132 C133 120.0 . .
C131 C132 H132 120.0 . .
C133 C132 H132 120.0 . .
C132 C133 C134 120.0 . .
C132 C133 H133 120.0 . .
C134 C133 H133 120.0 . .
C135 C134 C133 120.0 . .
C135 C134 C137 120.2(4) . .
C133 C134 C137 119.1(4) . .
C134 C135 C136 120.0 . .
C134 C135 H135 120.0 . .
C136 C135 H135 120.0 . .
C135 C136 C131 120.0 . .
C135 C136 H136 120.0 . .
C131 C136 H136 120.0 . .
C138 O11 Ti4 136.8(5) . .
C138 C137 C142 120.0 . .
C138 C137 C134 124.4(4) . .
C142 C137 C134 115.5(4) . .
O11 C138 C139 121.1(4) . .
O11 C138 C137 118.8(4) . .
C139 C138 C137 120.0 . .
C138 C139 C140 120.0 . .
C138 C139 C143 125.4(4) . .
C140 C139 C143 114.4(4) . .
C141 C140 C139 120.0 . .
C141 C140 H140 120.0 . .
C139 C140 H140 120.0 . .
C142 C141 C140 120.0 . .
C142 C141 H141 120.0 . .
C140 C141 H141 120.0 . .
C141 C142 C137 120.0 . .
C141 C142 H142 120.0 . .
C137 C142 H142 120.0 . .
C144 O12 Ti4 135.7(5) . .
C144 C143 C148 120.0 . .
C144 C143 C139 125.0(4) . .
C148 C143 C139 114.3(4) . .
O12 C144 C145 117.5(5) . .
O12 C144 C143 122.5(5) . .
C145 C144 C143 120.0 . .
C146 C145 C144 120.0 . .
C146 C145 C149 118.3(4) . .
C144 C145 C149 121.7(4) . .
C145 C146 C147 120.0 . .
C145 C146 H146 120.0 . .
C147 C146 H146 120.0 . .
C148 C147 C146 120.0 . .
C148 C147 H147 120.0 . .
C146 C147 H147 120.0 . .
C147 C148 C143 120.0 . .
C147 C148 H148 120.0 . .
C143 C148 H148 120.0 . .
C197 N5 Ti3 113.6(5) . .
C197 N5 H5A 109.1 . .
Ti3 N5 H5A 108.9 . .
C197 N5 H5B 108.7 . .
Ti3 N5 H5B 108.7 . .
H5A N5 H5B 107.7 . .
C150 C149 C154 120.0 . .
C150 C149 C145 119.8(4) . .
C154 C149 C145 120.1(4) . .
C149 C150 C151 120.0 . .
C149 C150 H150 120.0 . .
C151 C150 H150 120.0 . .
C150 C151 C152 120.0 . .
C150 C151 H151 120.0 . .
C152 C151 H151 120.0 . .
C151 C152 C153 120.0 . .
C151 C152 H152 120.0 . .
C153 C152 H152 120.0 . .
C154 C153 C152 120.0 . .
C154 C153 H153 120.0 . .
C152 C153 H153 120.0 . .
C153 C154 C149 120.0 . .
C153 C154 H154 120.0 . .
C149 C154 H154 120.0 . .
C204 N6 Ti3 115.7(5) . .
C204 N6 H6A 108.3 . .
Ti3 N6 H6A 108.3 . .
C204 N6 H6B 108.6 . .
Ti3 N6 H6B 108.2 . .
H6A N6 H6B 107.4 . .
C156 C155 C160 120.0 . .
C156 C155 C161 121.7(4) . .
C160 C155 C161 118.3(4) . .
C155 C156 C157 120.0 . .
C155 C156 H156 120.0 . .
C157 C156 H156 120.0 . .
C158 C157 C156 120.0 . .
C158 C157 H157 120.0 . .
C156 C157 H157 120.0 . .
C159 C158 C157 120.0 . .
C159 C158 H158 120.0 . .
C157 C158 H158 120.0 . .
C158 C159 C160 120.0 . .
C158 C159 H159 120.0 . .
C160 C159 H159 120.0 . .
C159 C160 C155 120.0 . .
C159 C160 H160 120.0 . .
C155 C160 H160 120.0 . .
C162 O13 Ti3 132.7(5) . .
C162 C161 C166 120.0 . .
C162 C161 C155 122.0(4) . .
C166 C161 C155 117.4(4) . .
O13 C162 C163 122.5(5) . .
O13 C162 C161 117.5(5) . .
C163 C162 C161 120.0 . .
C162 C163 C164 120.0 . .
C162 C163 C167 123.7(4) . .
C164 C163 C167 116.1(4) . .
C163 C164 C165 120.0 . .
C163 C164 H164 120.0 . .
C165 C164 H164 120.0 . .
C166 C165 C164 120.0 . .
C166 C165 H165 120.0 . .
C164 C165 H165 120.0 . .
C165 C166 C161 120.0 . .
C165 C166 H166 120.0 . .
C161 C166 H166 120.0 . .
C168 O14 Ti3 130.8(5) . .
C168 C167 C172 120.0 . .
C168 C167 C163 121.3(4) . .
C172 C167 C163 117.9(4) . .
O14 C168 C169 121.4(4) . .
O14 C168 C167 118.1(4) . .
C169 C168 C167 120.0 . .
C168 C169 C170 120.0 . .
C168 C169 C173 119.3(4) . .
C170 C169 C173 120.6(4) . .
C171 C170 C169 120.0 . .
C171 C170 H170 120.0 . .
C169 C170 H170 120.0 . .
C170 C171 C172 120.0 . .
C170 C171 H171 120.0 . .
C172 C171 H171 120.0 . .
C171 C172 C167 120.0 . .
C171 C172 H172 120.0 . .
C167 C172 H172 120.0 . .
C211 N7 Ti4 117.0(5) . .
C211 N7 H7A 108.1 . .
Ti4 N7 H7A 107.9 . .
C211 N7 H7B 108.2 . .
Ti4 N7 H7B 108.0 . .
H7A N7 H7B 107.2 . .
C174 C173 C178 120.0 . .
C174 C173 C169 119.7(4) . .
C178 C173 C169 120.2(4) . .
C175 C174 C173 120.0 . .
C175 C174 H174 120.0 . .
C173 C174 H174 120.0 . .
C176 C175 C174 120.0 . .
C176 C175 H175 120.0 . .
C174 C175 H175 120.0 . .
C175 C176 C177 120.0 . .
C175 C176 C179 120.6(4) . .
C177 C176 C179 119.4(4) . .
C178 C177 C176 120.0 . .
C178 C177 H177 120.0 . .
C176 C177 H177 120.0 . .
C177 C178 C173 120.0 . .
C177 C178 H178 120.0 . .
C173 C178 H178 120.0 . .
C180 O15 Ti4 130.3(5) . .
C180 C179 C184 120.0 . .
C180 C179 C176 120.6(4) . .
C184 C179 C176 119.3(4) . .
O15 C180 C181 120.0(4) . .
O15 C180 C179 119.7(4) . .
C181 C180 C179 120.0 . .
C180 C181 C182 120.0 . .
C180 C181 C185 121.7(4) . .
C182 C181 C185 117.5(4) . .
C183 C182 C181 120.0 . .
C183 C182 H182 120.0 . .
C181 C182 H182 120.0 . .
C182 C183 C184 120.0 . .
C182 C183 H183 120.0 . .
C184 C183 H183 120.0 . .
C183 C184 C179 120.0 . .
C183 C184 H184 120.0 . .
C179 C184 H184 120.0 . .
C186 O16 Ti4 135.0(5) . .
C186 C185 C190 120.0 . .
C186 C185 C181 124.9(4) . .
C190 C185 C181 114.9(4) . .
O16 C186 C185 123.0(5) . .
O16 C186 C187 117.0(5) . .
C185 C186 C187 120.0 . .
C186 C187 C188 120.0 . .
C186 C187 C191 124.1(4) . .
C188 C187 C191 115.5(4) . .
C189 C188 C187 120.0 . .
C189 C188 H188 120.0 . .
C187 C188 H188 120.0 . .
C190 C189 C188 120.0 . .
C190 C189 H189 120.0 . .
C188 C189 H189 120.0 . .
C189 C190 C185 120.0 . .
C189 C190 H190 120.0 . .
C185 C190 H190 120.0 . .
C218 N8 Ti4 112.0(5) . .
C218 N8 H8A 109.1 . .
Ti4 N8 H8A 109.1 . .
C218 N8 H8B 109.3 . .
Ti4 N8 H8B 109.3 . .
H8A N8 H8B 108.0 . .
C192 C191 C196 120.0 . .
C192 C191 C187 117.9(4) . .
C196 C191 C187 122.0(4) . .
C193 C192 C191 120.0 . .
C193 C192 H192 120.0 . .
C191 C192 H192 120.0 . .
C192 C193 C194 120.0 . .
C192 C193 H193 120.0 . .
C194 C193 H193 120.0 . .
C193 C194 C195 120.0 . .
C193 C194 H194 120.0 . .
C195 C194 H194 120.0 . .
C194 C195 C196 120.0 . .
C194 C195 H195 120.0 . .
C196 C195 H195 120.0 . .
C195 C196 C191 120.0 . .
C195 C196 H196 120.0 . .
C191 C196 H196 120.0 . .
N5 C197 C198 109.5(7) . .
N5 C197 C204 106.9(7) . .
C198 C197 C204 117.0(7) . .
N5 C197 H197 107.5 . .
C198 C197 H197 107.6 . .
C204 C197 H197 108.0 . .
C199 C198 C203 120.0 . .
C199 C198 C197 117.2(6) . .
C203 C198 C197 122.5(6) . .
C198 C199 C200 120.0 . .
C198 C199 H199 120.0 . .
C200 C199 H199 120.0 . .
C201 C200 C199 120.0 . .
C201 C200 H200 120.0 . .
C199 C200 H200 120.0 . .
C200 C201 C202 120.0 . .
C200 C201 H201 120.0 . .
C202 C201 H201 120.0 . .
C201 C202 C203 120.0 . .
C201 C202 H202 120.0 . .
C203 C202 H202 120.0 . .
C202 C203 C198 120.0 . .
C202 C203 H203 120.0 . .
C198 C203 H203 120.0 . .
C205 C204 N6 112.0(6) . .
C205 C204 C197 112.8(6) . .
N6 C204 C197 107.6(6) . .
C205 C204 H204 108.0 . .
N6 C204 H204 108.0 . .
C197 C204 H204 108.2 . .
C206 C205 C210 120.0 . .
C206 C205 C204 120.6(5) . .
C210 C205 C204 119.4(5) . .
C205 C206 C207 120.0 . .
C205 C206 H206 120.0 . .
C207 C206 H206 120.0 . .
C208 C207 C206 120.0 . .
C208 C207 H207 120.0 . .
C206 C207 H207 120.0 . .
C207 C208 C209 120.0 . .
C207 C208 H208 120.0 . .
C209 C208 H208 120.0 . .
C210 C209 C208 120.0 . .
C210 C209 H209 120.0 . .
C208 C209 H209 120.0 . .
C209 C210 C205 120.0 . .
C209 C210 H210 120.0 . .
C205 C210 H210 120.0 . .
N7 C211 C212 113.1(7) . .
N7 C211 C218 105.9(6) . .
C212 C211 C218 110.6(6) . .
N7 C211 H211 109.2 . .
C212 C211 H211 108.9 . .
C218 C211 H211 109.1 . .
C213 C212 C217 120.0 . .
C213 C212 C211 121.2(5) . .
C217 C212 C211 118.8(5) . .
C212 C213 C214 120.0 . .
C212 C213 H213 120.0 . .
C214 C213 H213 120.0 . .
C215 C214 C213 120.0 . .
C215 C214 H214 120.0 . .
C213 C214 H214 120.0 . .
C214 C215 C216 120.0 . .
C214 C215 H215 120.0 . .
C216 C215 H215 120.0 . .
C217 C216 C215 120.0 . .
C217 C216 H216 120.0 . .
C215 C216 H216 120.0 . .
C216 C217 C212 120.0 . .
C216 C217 H217 120.0 . .
C212 C217 H217 120.0 . .
C219 C218 N8 111.7(7) . .
C219 C218 C211 116.6(7) . .
N8 C218 C211 106.0(6) . .
C219 C218 H218 107.2 . .
N8 C218 H218 107.5 . .
C211 C218 H218 107.5 . .
C220 C219 C224 116.5(9) . .
C220 C219 C218 124.4(9) . .
C224 C219 C218 119.1(9) . .
C219 C220 C221 118.6(12) . .
C219 C220 H220 120.4 . .
C221 C220 H220 121.1 . .
C222 C221 C220 122.7(13) . .
C222 C221 H221 118.8 . .
C220 C221 H221 118.5 . .
C223 C222 C221 118.3(11) . .
C223 C222 H222 120.8 . .
C221 C222 H222 120.9 . .
C222 C223 C224 121.3(11) . .
C222 C223 H223 119.2 . .
C224 C223 H223 119.5 . .
C223 C224 C219 122.2(10) . .
C223 C224 H224 118.7 . .
C219 C224 H224 119.1 . .
C226 C225 C230 120.0 . .
C226 C225 C231 123.2(13) . .
C230 C225 C231 116.8(13) . .
C225 C226 C227 120.0 . .
C225 C226 H226 120.0 . .
C227 C226 H226 120.0 . .
C226 C227 C228 120.0 . .
C226 C227 H227 120.0 . .
C228 C227 H227 120.0 . .
C229 C228 C227 120.0 . .
C229 C228 H228 120.0 . .
C227 C228 H228 120.0 . .
C228 C229 C230 120.0 . .
C228 C229 H229 120.0 . .
C230 C229 H229 120.0 . .
C229 C230 C225 120.0 . .
C229 C230 H230 120.0 . .
C225 C230 H230 120.0 . .
C225 C231 H23A 109.2 . .
C225 C231 H23B 110.5 . .
H23A C231 H23B 109.5 . .
C225 C231 H23C 108.8 . .
H23A C231 H23C 109.5 . .
H23B C231 H23C 109.4 . .
C233 C232 C237 120.0 . .
C233 C232 C238 112.8(11) . .
C237 C232 C238 127.1(11) . .
C232 C233 C234 120.0 . .
C232 C233 H233 120.0 . .
C234 C233 H233 120.0 . .
C233 C234 C235 120.0 . .
C233 C234 H234 120.0 . .
C235 C234 H234 120.0 . .
C236 C235 C234 120.0 . .
C236 C235 H235 120.0 . .
C234 C235 H235 120.0 . .
C237 C236 C235 120.0 . .
C237 C236 H236 120.0 . .
C235 C236 H236 120.0 . .
C236 C237 C232 120.0 . .
C236 C237 H237 120.0 . .
C232 C237 H237 120.0 . .
C232 C238 H23D 110.3 . .
C232 C238 H23E 108.7 . .
H23D C238 H23E 109.4 . .
C232 C238 H23F 109.4 . .
H23D C238 H23F 109.5 . .
H23E C238 H23F 109.5 . .
C240 C239 C244 120.0 . .
C240 C239 C245 118.1(9) . .
C244 C239 C245 121.9(8) . .
C239 C240 C241 120.0 . .
C239 C240 H240 120.0 . .
C241 C240 H240 120.0 . .
C242 C241 C240 120.0 . .
C242 C241 H241 120.0 . .
C240 C241 H241 120.0 . .
C241 C242 C243 120.0 . .
C241 C242 H242 120.0 . .
C243 C242 H242 120.0 . .
C244 C243 C242 120.0 . .
C244 C243 H243 120.0 . .
C242 C243 H243 120.0 . .
C243 C244 C239 120.0 . .
C243 C244 H244 120.0 . .
C239 C244 H244 120.0 . .
C239 C245 H24A 110.0 . .
C239 C245 H24B 109.3 . .
H24A C245 H24B 109.5 . .
C239 C245 H24C 109.1 . .
H24A C245 H24C 109.5 . .
H24B C245 H24C 109.5 . .
C247 C246 C251 120.0 . .
C247 C246 C252 120.0(8) . .
C251 C246 C252 119.8(8) . .
C248 C247 C246 120.0 . .
C248 C247 H247 120.0 . .
C246 C247 H247 120.0 . .
C247 C248 C249 120.0 . .
C247 C248 H248 120.0 . .
C249 C248 H248 120.0 . .
C248 C249 C250 120.0 . .
C248 C249 H249 120.0 . .
C250 C249 H249 120.0 . .
C251 C250 C249 120.0 . .
C251 C250 H250 120.0 . .
C249 C250 H250 120.0 . .
C250 C251 C246 120.0 . .
C250 C251 H251 120.0 . .
C246 C251 H251 120.0 . .
C246 C252 H25A 109.8 . .
C246 C252 H25B 109.8 . .
H25A C252 H25B 109.4 . .
C246 C252 H25C 109.0 . .
H25A C252 H25C 109.4 . .
H25B C252 H25C 109.4 . .
C254 C253 C258 120.0 . .
C254 C253 C259 126.7(10) . .
C258 C253 C259 113.1(10) . .
C253 C254 C255 120.0 . .
C253 C254 H254 120.0 . .
C255 C254 H254 120.0 . .
C256 C255 C254 120.0 . .
C256 C255 H255 120.0 . .
C254 C255 H255 120.0 . .
C255 C256 C257 120.0 . .
C255 C256 H256 120.0 . .
C257 C256 H256 120.0 . .
C258 C257 C256 120.0 . .
C258 C257 H257 120.0 . .
C256 C257 H257 120.0 . .
C257 C258 C253 120.0 . .
C257 C258 H258 120.0 . .
C253 C258 H258 120.0 . .
C253 C259 H25D 110.3 . .
C253 C259 H25E 108.7 . .
H25D C259 H25E 109.5 . .
C253 C259 H25F 109.4 . .
H25D C259 H25F 109.5 . .
H25E C259 H25F 109.5 . .
C261 C260 C265 120.0 . .
C261 C260 C266 120.3(11) . .
C265 C260 C266 119.3(12) . .
C260 C261 C262 120.0 . .
C260 C261 H261 120.0 . .
C262 C261 H261 120.0 . .
C263 C262 C261 120.0 . .
C263 C262 H262 120.0 . .
C261 C262 H262 120.0 . .
C262 C263 C264 120.0 . .
C262 C263 H263 120.0 . .
C264 C263 H263 120.0 . .
C265 C264 C263 120.0 . .
C265 C264 H264 120.0 . .
C263 C264 H264 120.0 . .
C264 C265 C260 120.0 . .
C264 C265 H265 120.0 . .
C260 C265 H265 120.0 . .
C260 C266 H26A 109.7 . .
C260 C266 H26B 109.4 . .
H26A C266 H26B 109.5 . .
C260 C266 H26C 109.3 . .
H26A C266 H26C 109.5 . .
H26B C266 H26C 109.5 . .

loop_
_geom_bond_atom_site_label_1
_geom_bond_atom_site_label_2
_geom_bond_distance
_geom_bond_site_symmetry_2
C1 C2 1.3900 .
C1 C6 1.3900 .
C1 C7 1.536(6) .
C2 C3 1.3900 .
C2 H2 0.9500 .
C3 C4 1.3900 .
C3 H3 0.9500 .
C4 C5 1.3900 .
C4 H4 0.9500 .
C5 C6 1.3900 .
C5 H5 0.9500 .
C6 H6 0.9500 .
O1 C8 1.335(7) .
O1 Ti1 1.884(5) .
C7 C8 1.3900 .
C7 C12 1.3900 .
C8 C9 1.3900 .
C9 C10 1.3900 .
C9 C13 1.580(6) .
C10 C11 1.3900 .
C10 H10 0.9500 .
C11 C12 1.3900 .
C11 H11 0.9500 .
C12 H12 0.9500 .
O2 C14 1.360(6) .
O2 Ti1 1.828(6) .
C13 C14 1.3900 .
C13 C18 1.3900 .
C14 C15 1.3900 .
C15 C16 1.3900 .
C15 C19 1.573(5) .
C16 C17 1.3900 .
C16 H16 0.9500 .
C17 C18 1.3900 .
C17 H17 0.9500 .
C18 H18 0.9500 .
Ti1 O5 1.872(6) .
Ti1 O6 1.898(6) .
Ti1 N1 2.182(8) .
Ti1 N2 2.278(6) .
C19 C20 1.3900 .
C19 C24 1.3900 .
C20 C21 1.3900 .
C20 H20 0.9500 .
C21 C22 1.3900 .
C21 H21 0.9500 .
C22 C23 1.3900 .
C22 C25 1.577(5) .
C23 C24 1.3900 .
C23 H23 0.9500 .
C24 H24 0.9500 .
O3 C26 1.367(6) .
O3 Ti2 1.832(6) .
C25 C26 1.3900 .
C25 C30 1.3900 .
C26 C27 1.3900 .
C27 C28 1.3900 .
C27 C31 1.583(5) .
C28 C29 1.3900 .
C28 H28 0.9500 .
C29 C30 1.3900 .
C29 H29 0.9500 .
C30 H30 0.9500 .
O4 C32 1.346(7) .
O4 Ti2 1.880(6) .
C31 C32 1.3900 .
C31 C36 1.3900 .
C32 C33 1.3900 .
C33 C34 1.3900 .
C33 C37 1.519(6) .
C34 C35 1.3900 .
C34 H34 0.9500 .
C35 C36 1.3900 .
C35 H35 0.9500 .
C36 H36 0.9500 .
Ti2 O8 1.867(6) .
Ti2 O7 1.916(6) .
Ti2 N4 2.206(8) .
Ti2 N3 2.291(7) .
C37 C38 1.3900 .
C37 C42 1.3900 .
C38 C39 1.3900 .
C38 H38 0.9500 .
C39 C40 1.3900 .
C39 H39 0.9500 .
C40 C41 1.3900 .
C40 H40 0.9500 .
C41 C42 1.3900 .
C41 H41 0.9500 .
C42 H42 0.9500 .
N1 C85 1.504(11) .
N1 H1A 0.9100 .
N1 H1B 0.9100 .
C43 C44 1.3900 .
C43 C48 1.3900 .
C43 C49 1.511(6) .
C44 C45 1.3900 .
C44 H44 0.9500 .
C45 C46 1.3900 .
C45 H45 0.9500 .
C46 C47 1.3900 .
C46 H46 0.9500 .
C47 C48 1.3900 .
C47 H47 0.9500 .
C48 H48 0.9500 .
O5 C50 1.340(7) .
C49 C50 1.3900 .
C49 C54 1.3900 .
C50 C51 1.3900 .
C51 C52 1.3900 .
C51 C55 1.536(6) .
C52 C53 1.3900 .
C52 H52 0.9500 .
C53 C54 1.3900 .
C53 H53 0.9500 .
C54 H54 0.9500 .
O6 C56 1.338(7) .
C55 C56 1.3900 .
C55 C60 1.3900 .
C56 C57 1.3900 .
C57 C58 1.3900 .
C57 C61 1.541(5) .
C58 C59 1.3900 .
C58 H58 0.9500 .
C59 C60 1.3900 .
C59 H59 0.9500 .
C60 H60 0.9500 .
N2 C92 1.501(11) .
N2 H2A 0.9100 .
N2 H2B 0.9100 .
C61 C62 1.3900 .
C61 C66 1.3900 .
C62 C63 1.3900 .
C62 H62 0.9500 .
C63 C64 1.3900 .
C63 H63 0.9500 .
C64 C65 1.3900 .
C64 C67 1.538(5) .
C65 C66 1.3900 .
C65 H65 0.9500 .
C66 H66 0.9500 .
O7 C68 1.339(6) .
C67 C68 1.3900 .
C67 C72 1.3900 .
C68 C69 1.3900 .
C69 C70 1.3900 .
C69 C73 1.542(5) .
C70 C71 1.3900 .
C70 H70 0.9500 .
C71 C72 1.3900 .
C71 H71 0.9500 .
C72 H72 0.9500 .
O8 C74 1.351(7) .
C73 C74 1.3900 .
C73 C78 1.3900 .
C74 C75 1.3900 .
C75 C76 1.3900 .
C75 C79 1.509(5) .
C76 C77 1.3900 .
C76 H76 0.9500 .
C77 C78 1.3900 .
C77 H77 0.9500 .
C78 H78 0.9500 .
N3 C99 1.500(11) .
N3 H3A 0.9100 .
N3 H3B 0.9100 .
C79 C80 1.3900 .
C79 C84 1.3900 .
C80 C81 1.3900 .
C80 H80 0.9500 .
C81 C82 1.3900 .
C81 H81 0.9500 .
C82 C83 1.3900 .
C82 H82 0.9500 .
C83 C84 1.3900 .
C83 H83 0.9500 .
C84 H84 0.9500 .
C85 C92 1.519(11) .
C85 C86 1.495(10) .
C85 H85 1.0000 .
C86 C87 1.3900 .
C86 C91 1.3900 .
C87 C88 1.3900 .
C87 H87 0.9500 .
C88 C89 1.3900 .
C88 H88 0.9500 .
C89 C90 1.3900 .
C89 H89 0.9500 .
C90 C91 1.3900 .
C90 H90 0.9500 .
C91 H91 0.9500 .
C92 C93 1.516(8) .
C92 H92 1.0000 .
C93 C94 1.3900 .
C93 C98 1.3900 .
C94 C95 1.3900 .
C94 H94 0.9500 .
C95 C96 1.3900 .
C95 H95 0.9500 .
C96 C97 1.3900 .
C96 H96 0.9500 .
C97 C98 1.3900 .
C97 H97 0.9500 .
C98 H98 0.9500 .
C99 C100 1.487(8) .
C99 C106 1.552(11) .
C99 H99 1.0000 .
C100 C101 1.3900 .
C100 C105 1.3900 .
C101 C102 1.3900 .
C101 H101 0.9500 .
C102 C103 1.3900 .
C102 H102 0.9500 .
C103 C104 1.3900 .
C103 H103 0.9500 .
C104 C105 1.3900 .
C104 H104 0.9500 .
C105 H105 0.9500 .
C106 N4 1.462(10) .
C106 C107 1.520(10) .
C106 H106 1.0000 .
N4 H4A 0.9100 .
N4 H4B 0.9100 .
C107 C108 1.3900 .
C107 C112 1.3900 .
C108 C109 1.3900 .
C108 H108 0.9500 .
C109 C110 1.3900 .
C109 H109 0.9500 .
C110 C111 1.3900 .
C110 H110 0.9500 .
C111 C112 1.3900 .
C111 H111 0.9500 .
C112 H112 0.9500 .
Ti4 O11 1.832(6) .
Ti4 O16 1.863(5) .
Ti4 O15 1.866(6) .
Ti4 O12 1.893(6) .
Ti4 N8 2.221(7) .
Ti4 N7 2.244(7) .
C113 C114 1.3900 .
C113 C118 1.3900 .
C113 C119 1.505(6) .
C114 C115 1.3900 .
C114 H114 0.9500 .
C115 C116 1.3900 .
C115 H115 0.9500 .
C116 C117 1.3900 .
C116 H116 0.9500 .
C117 C118 1.3900 .
C117 H117 0.9500 .
C118 H118 0.9500 .
O9 C120 1.330(7) .
O9 Ti3 1.897(6) .
C119 C120 1.3900 .
C119 C124 1.3900 .
C120 C121 1.3900 .
C121 C122 1.3900 .
C121 C125 1.561(6) .
C122 C123 1.3900 .
C122 H122 0.9500 .
C123 C124 1.3900 .
C123 H123 0.9500 .
C124 H124 0.9500 .
O10 C126 1.328(6) .
O10 Ti3 1.844(6) .
C125 C126 1.3900 .
C125 C130 1.3900 .
C126 C127 1.3900 .
C127 C128 1.3900 .
C127 C131 1.554(5) .
C128 C129 1.3900 .
C128 H128 0.9500 .
C129 C130 1.3900 .
C129 H129 0.9500 .
C130 H130 0.9500 .
Ti3 O13 1.858(5) .
Ti3 O14 1.877(6) .
Ti3 N5 2.199(8) .
Ti3 N6 2.229(7) .
C131 C132 1.3900 .
C131 C136 1.3900 .
C132 C133 1.3900 .
C132 H132 0.9500 .
C133 C134 1.3900 .
C133 H133 0.9500 .
C134 C135 1.3900 .
C134 C137 1.564(5) .
C135 C136 1.3900 .
C135 H135 0.9500 .
C136 H136 0.9500 .
O11 C138 1.349(7) .
C137 C138 1.3900 .
C137 C142 1.3900 .
C138 C139 1.3900 .
C139 C140 1.3900 .
C139 C143 1.581(5) .
C140 C141 1.3900 .
C140 H140 0.9500 .
C141 C142 1.3900 .
C141 H141 0.9500 .
C142 H142 0.9500 .
O12 C144 1.343(7) .
C143 C144 1.3900 .
C143 C148 1.3900 .
C144 C145 1.3900 .
C145 C146 1.3900 .
C145 C149 1.481(6) .
C146 C147 1.3900 .
C146 H146 0.9500 .
C147 C148 1.3900 .
C147 H147 0.9500 .
C148 H148 0.9500 .
N5 C197 1.475(10) .
N5 H5A 0.9100 .
N5 H5B 0.9100 .
C149 C150 1.3900 .
C149 C154 1.3900 .
C150 C151 1.3900 .
C150 H150 0.9500 .
C151 C152 1.3900 .
C151 H151 0.9500 .
C152 C153 1.3900 .
C152 H152 0.9500 .
C153 C154 1.3900 .
C153 H153 0.9500 .
C154 H154 0.9500 .
N6 C204 1.530(11) .
N6 H6A 0.9100 .
N6 H6B 0.9100 .
C155 C156 1.3900 .
C155 C160 1.3900 .
C155 C161 1.508(6) .
C156 C157 1.3900 .
C156 H156 0.9500 .
C157 C158 1.3900 .
C157 H157 0.9500 .
C158 C159 1.3900 .
C158 H158 0.9500 .
C159 C160 1.3900 .
C159 H159 0.9500 .
C160 H160 0.9500 .
O13 C162 1.365(6) .
C161 C162 1.3900 .
C161 C166 1.3900 .
C162 C163 1.3900 .
C163 C164 1.3900 .
C163 C167 1.534(6) .
C164 C165 1.3900 .
C164 H164 0.9500 .
C165 C166 1.3900 .
C165 H165 0.9500 .
C166 H166 0.9500 .
O14 C168 1.357(7) .
C167 C168 1.3900 .
C167 C172 1.3900 .
C168 C169 1.3900 .
C169 C170 1.3900 .
C169 C173 1.554(5) .
C170 C171 1.3900 .
C170 H170 0.9500 .
C171 C172 1.3900 .
C171 H171 0.9500 .
C172 H172 0.9500 .
N7 C211 1.492(11) .
N7 H7A 0.9100 .
N7 H7B 0.9100 .
C173 C174 1.3900 .
C173 C178 1.3900 .
C174 C175 1.3900 .
C174 H174 0.9500 .
C175 C176 1.3900 .
C175 H175 0.9500 .
C176 C177 1.3900 .
C176 C179 1.542(5) .
C177 C178 1.3900 .
C177 H177 0.9500 .
C178 H178 0.9500 .
O15 C180 1.381(7) .
C179 C180 1.3900 .
C179 C184 1.3900 .
C180 C181 1.3900 .
C181 C182 1.3900 .
C181 C185 1.535(6) .
C182 C183 1.3900 .
C182 H182 0.9500 .
C183 C184 1.3900 .
C183 H183 0.9500 .
C184 H184 0.9500 .
O16 C186 1.371(6) .
C185 C186 1.3900 .
C185 C190 1.3900 .
C186 C187 1.3900 .
C187 C188 1.3900 .
C187 C191 1.526(6) .
C188 C189 1.3900 .
C188 H188 0.9500 .
C189 C190 1.3900 .
C189 H189 0.9500 .
C190 H190 0.9500 .
N8 C218 1.493(10) .
N8 H8A 0.9100 .
N8 H8B 0.9100 .
C191 C192 1.3900 .
C191 C196 1.3900 .
C192 C193 1.3900 .
C192 H192 0.9500 .
C193 C194 1.3900 .
C193 H193 0.9500 .
C194 C195 1.3900 .
C194 H194 0.9500 .
C195 C196 1.3900 .
C195 H195 0.9500 .
C196 H196 0.9500 .
C197 C198 1.501(10) .
C197 C204 1.518(12) .
C197 H197 1.0000 .
C198 C199 1.3900 .
C198 C203 1.3900 .
C199 C200 1.3900 .
C199 H199 0.9500 .
C200 C201 1.3900 .
C200 H200 0.9500 .
C201 C202 1.3900 .
C201 H201 0.9500 .
C202 C203 1.3900 .
C202 H202 0.9500 .
C203 H203 0.9500 .
C204 C205 1.511(8) .
C204 H204 1.0000 .
C205 C206 1.3900 .
C205 C210 1.3900 .
C206 C207 1.3900 .
C206 H206 0.9500 .
C207 C208 1.3900 .
C207 H207 0.9500 .
C208 C209 1.3900 .
C208 H208 0.9500 .
C209 C210 1.3900 .
C209 H209 0.9500 .
C210 H210 0.9500 .
C211 C212 1.513(9) .
C211 C218 1.557(11) .
C211 H211 1.0000 .
C212 C213 1.3900 .
C212 C217 1.3900 .
C213 C214 1.3900 .
C213 H213 0.9500 .
C214 C215 1.3900 .
C214 H214 0.9500 .
C215 C216 1.3900 .
C215 H215 0.9500 .
C216 C217 1.3900 .
C216 H216 0.9500 .
C217 H217 0.9500 .
C218 C219 1.492(12) .
C218 H218 1.0000 .
C219 C220 1.360(15) .
C219 C224 1.373(13) .
C220 C221 1.387(17) .
C220 H220 0.9500 .
C221 C222 1.343(18) .
C221 H221 0.9500 .
C222 C223 1.292(17) .
C222 H222 0.9500 .
C223 C224 1.361(15) .
C223 H223 0.9500 .
C224 H224 0.9500 .
C225 C226 1.3900 .
C225 C230 1.3900 .
C225 C231 1.483(17) .
C226 C227 1.3900 .
C226 H226 0.9500 .
C227 C228 1.3900 .
C227 H227 0.9500 .
C228 C229 1.3900 .
C228 H228 0.9500 .
C229 C230 1.3900 .
C229 H229 0.9500 .
C230 H230 0.9500 .
C231 H23A 0.9802 .
C231 H23B 0.9802 .
C231 H23C 0.9802 .
C232 C233 1.3900 .
C232 C237 1.3900 .
C232 C238 1.486(15) .
C233 C234 1.3900 .
C233 H233 0.9500 .
C234 C235 1.3900 .
C234 H234 0.9500 .
C235 C236 1.3900 .
C235 H235 0.9500 .
C236 C237 1.3900 .
C236 H236 0.9500 .
C237 H237 0.9500 .
C238 H23D 0.9803 .
C238 H23E 0.9803 .
C238 H23F 0.9803 .
C239 C240 1.3900 .
C239 C244 1.3900 .
C239 C245 1.495(15) .
C240 C241 1.3900 .
C240 H240 0.9500 .
C241 C242 1.3900 .
C241 H241 0.9500 .
C242 C243 1.3900 .
C242 H242 0.9500 .
C243 C244 1.3900 .
C243 H243 0.9500 .
C244 H244 0.9500 .
C245 H24A 0.9800 .
C245 H24B 0.9800 .
C245 H24C 0.9800 .
C246 C247 1.3900 .
C246 C251 1.3900 .
C246 C252 1.462(13) .
C247 C248 1.3900 .
C247 H247 0.9500 .
C248 C249 1.3900 .
C248 H248 0.9500 .
C249 C250 1.3900 .
C249 H249 0.9500 .
C250 C251 1.3900 .
C250 H250 0.9500 .
C251 H251 0.9500 .
C252 H25A 0.9805 .
C252 H25B 0.9805 .
C252 H25C 0.9805 .
C253 C254 1.3900 .
C253 C258 1.3900 .
C253 C259 1.532(10) .
C254 C255 1.3900 .
C254 H254 0.9500 .
C255 C256 1.3900 .
C255 H255 0.9500 .
C256 C257 1.3900 .
C256 H256 0.9500 .
C257 C258 1.3900 .
C257 H257 0.9500 .
C258 H258 0.9500 .
C259 H25D 0.9800 .
C259 H25E 0.9800 .
C259 H25F 0.9800 .
C260 C261 1.3900 .
C260 C265 1.3900 .
C260 C266 1.452(16) .
C261 C262 1.3900 .
C261 H261 0.9500 .
C262 C263 1.3900 .
C262 H262 0.9500 .
C263 C264 1.3900 .
C263 H263 0.9500 .
C264 C265 1.3900 .
C264 H264 0.9500 .
C265 H265 0.9500 .
C266 H26A 0.9800 .
C266 H26B 0.9800 .
C266 H26C 0.9800 .
